data_4113028
loop_
_publ_author_name
'Peter H. Dinolfo'
'Mary Elizabeth Williams'
'Charlotte L. Stern'
'Joseph T. Hupp'

_publ_section_title
;
 Rhenium-Based Molecular Rectangles as Frameworks for Ligand-Centered
 Mixed Valency and Optical Electron Transfer
;
_journal_name_full 'Journal of the American Chemical Society'
_journal_page_first 12989
_journal_page_last 13001
_journal_paper_doi 10.1021/ja0473182
_journal_volume 126
_journal_year 2004
_chemical_formula_moiety 'Re4 C60 H32 N12 O12, 3(C4 H8 O), C3 H6 O0.75'
_chemical_formula_sum 'C75 H62 N12 O15.75 Re4'
_chemical_formula_weight 2128.194
_chemical_name_systematic
;
  ?
;
_space_group_IT_number 14
_symmetry_cell_setting monoclinic
_symmetry_space_group_name_Hall '-P 2ybc'
_symmetry_space_group_name_H-M 'P 1 21/c 1'
_atom_sites_solution_hydrogens geom
_atom_sites_solution_primary direct
_atom_sites_solution_secondary difmap
_audit_creation_method SHELXL-97
_cell_angle_alpha 90.00
_cell_angle_beta 93.262(2)
_cell_angle_gamma 90.00
_cell_formula_units_Z 8
_cell_length_a 12.3741(10)
_cell_length_b 48.753(4)
_cell_length_c 24.198(2)
_cell_measurement_temperature 153(2)
_cell_volume 14574(2)
_computing_cell_refinement 'Bruker SMART'
_computing_data_collection 'Bruker SMART'
_computing_data_reduction 'Bruker SHELXTL'
_computing_molecular_graphics 'Bruker SHELXTL'
_computing_publication_material 'Bruker SHELXTL'
_computing_structure_refinement 'SHELXL-97 (Sheldrick, 1997)'
_computing_structure_solution 'SHELXS-97 (Sheldrick, 1990)'
_diffrn_ambient_temperature 153(2)
_diffrn_measured_fraction_theta_full 0.960
_diffrn_measured_fraction_theta_max 0.960
_diffrn_measurement_device_type 'CCD area detector'
_diffrn_measurement_method 'omega scans'
_diffrn_radiation_monochromator graphite
_diffrn_radiation_source 'fine-focus sealed tube'
_diffrn_radiation_type MoK\a
_diffrn_radiation_wavelength 0.71073
_diffrn_reflns_av_R_equivalents 0.2095
_diffrn_reflns_av_sigmaI/netI 0.2201
_diffrn_reflns_limit_h_max 16
_diffrn_reflns_limit_h_min -16
_diffrn_reflns_limit_k_max 64
_diffrn_reflns_limit_k_min -63
_diffrn_reflns_limit_l_max 32
_diffrn_reflns_limit_l_min -32
_diffrn_reflns_number 134544
_diffrn_reflns_theta_full 28.34
_diffrn_reflns_theta_max 28.34
_diffrn_reflns_theta_min 0.94
_exptl_absorpt_coefficient_mu 6.699
_exptl_absorpt_correction_T_max 0.7601
_exptl_absorpt_correction_T_min 0.5169
_exptl_absorpt_correction_type integration
_exptl_crystal_colour yellow
_exptl_crystal_density_diffrn 1.940
_exptl_crystal_description block
_exptl_crystal_F_000 8176
_exptl_crystal_size_max 0.102
_exptl_crystal_size_mid 0.056
_exptl_crystal_size_min 0.044
_refine_diff_density_max 2.772
_refine_diff_density_min -2.034
_refine_diff_density_rms 0.281
_refine_ls_extinction_method none
_refine_ls_goodness_of_fit_ref 0.968
_refine_ls_hydrogen_treatment mixed
_refine_ls_matrix_type full
_refine_ls_number_parameters 1945
_refine_ls_number_reflns 34953
_refine_ls_number_restraints 78
_refine_ls_restrained_S_all 0.968
_refine_ls_R_factor_all 0.1801
_refine_ls_R_factor_gt 0.0783
_refine_ls_shift/su_max 0.005
_refine_ls_shift/su_mean 0.000
_refine_ls_structure_factor_coef Fsqd
_refine_ls_weighting_details 'calc w=1/[\s^2^(Fo^2^)+(0.0363P)^2^+0.0000P] where P=(Fo^2^+2Fc^2^)/3'
_refine_ls_weighting_scheme calc
_refine_ls_wR_factor_gt 0.1222
_refine_ls_wR_factor_ref 0.1490
_reflns_number_gt 17392
_reflns_number_total 34953
_reflns_threshold_expression >2sigma(I)
_cod_data_source_file ja0473182si20040521_054757.cif
_cod_data_source_block rectangle_1
_cod_original_cell_volume 14575(2)
_cod_database_code 4113028

loop_
_symmetry_equiv_pos_as_xyz
'x, y, z'
'-x, y+1/2, -z+1/2'
'-x, -y, -z'
'x, -y-1/2, z-1/2'

loop_
_atom_site_label
_atom_site_type_symbol
_atom_site_fract_x
_atom_site_fract_y
_atom_site_fract_z
_atom_site_U_iso_or_equiv
_atom_site_adp_type
_atom_site_occupancy
_atom_site_symmetry_multiplicity
_atom_site_calc_flag
_atom_site_refinement_flags
Re1 Re 0.54224(4) 0.172741(11) 0.01361(2) 0.02047(14) Uani 1 1 d .
Re2 Re 0.30086(4) 0.072895(11) 0.02928(2) 0.02041(13) Uani 1 1 d .
Re3 Re 0.52675(5) 0.075721(12) 0.50075(2) 0.02147(14) Uani 1 1 d .
Re4 Re 0.75317(5) 0.177769(12) 0.48135(2) 0.02378(15) Uani 1 1 d .
Re5 Re 0.23262(4) 0.011370(11) 0.64313(2) 0.01878(13) Uani 1 1 d .
Re6 Re 0.02280(4) 0.009483(12) 0.84888(2) 0.02137(14) Uani 1 1 d .
Re7 Re -0.08948(4) 0.245348(12) 0.83422(2) 0.02014(13) Uani 1 1 d .
Re8 Re 0.20690(5) 0.247769(12) 0.66081(2) 0.02221(14) Uani 1 1 d .
O1 O 0.7801(8) 0.1857(2) -0.0047(4) 0.037(3) Uani 1 1 d .
O2 O 0.4901(8) 0.2340(2) 0.0250(5) 0.041(3) Uani 1 1 d .
O3 O 0.5140(9) 0.1756(2) -0.1126(5) 0.048(3) Uani 1 1 d .
O4 O 0.2455(8) 0.0714(2) -0.0952(5) 0.040(3) Uani 1 1 d .
O5 O 0.0617(9) 0.0586(2) 0.0417(5) 0.043(3) Uani 1 1 d .
O6 O 0.3584(8) 0.0119(2) 0.0204(4) 0.031(3) Uani 1 1 d .
O7 O 0.6038(8) 0.0154(2) 0.5000(4) 0.036(3) Uani 1 1 d .
O8 O 0.2892(8) 0.0600(2) 0.5105(5) 0.047(3) Uani 1 1 d .
O9 O 0.5437(10) 0.0744(2) 0.6270(5) 0.050(3) Uani 1 1 d .
O10 O 0.8338(9) 0.1869(2) 0.6020(4) 0.041(3) Uani 1 1 d .
O11 O 0.9895(9) 0.1910(2) 0.4586(5) 0.042(3) Uani 1 1 d .
O12 O 0.6834(8) 0.2379(2) 0.4679(5) 0.041(3) Uani 1 1 d .
O13 O 0.4685(8) 0.0128(2) 0.6110(4) 0.032(3) Uani 1 1 d .
O14 O 0.1487(8) 0.00872(19) 0.5215(4) 0.030(2) Uani 1 1 d .
O15 O 0.2560(8) -0.05122(19) 0.6382(5) 0.040(3) Uani 1 1 d .
O16 O 0.0376(9) -0.0530(2) 0.8484(5) 0.048(3) Uani 1 1 d .
O17 O -0.2104(8) 0.0031(2) 0.8812(4) 0.039(3) Uani 1 1 d .
O18 O 0.1039(8) 0.0074(2) 0.9711(4) 0.038(3) Uani 1 1 d .
O19 O -0.3340(8) 0.2470(2) 0.8366(5) 0.041(3) Uani 1 1 d U
O20 O -0.0670(8) 0.2460(2) 0.9615(4) 0.035(3) Uani 1 1 d .
O21 O -0.0897(9) 0.3084(2) 0.8334(5) 0.040(3) Uani 1 1 d .
O22 O 0.2250(9) 0.3106(2) 0.6605(5) 0.045(3) Uani 1 1 d .
O23 O 0.4536(9) 0.2500(3) 0.6561(6) 0.068(4) Uani 1 1 d .
O24 O 0.1734(9) 0.2475(2) 0.5347(5) 0.042(3) Uani 1 1 d .
O25 O 0.2271(9) 0.1461(2) 0.7911(4) 0.047(3) Uani 1 1 d .
O26 O 0.9180(11) 0.1114(3) 0.6948(6) 0.076(4) Uani 1 1 d .
O27 O 0.9071(9) 0.1474(3) 0.1282(6) 0.063(4) Uani 1 1 d .
O28 O 0.6474(11) 0.0998(2) 0.2157(5) 0.062(4) Uani 1 1 d .
O30 O 0.5503(11) 0.1511(3) 0.7005(7) 0.046(4) Uani 0.75 1 d P
O31 O 0.3305(12) 0.1585(3) 0.3092(7) 0.042(4) Uani 0.75 1 d PU
O32 O 0.5854(19) 0.0846(4) 0.7668(9) 0.154(8) Uani 1 1 d .
O33 O 0.1830(12) 0.0784(4) 0.3028(9) 0.134(8) Uani 1 1 d .
N1 N 0.5649(8) 0.1694(2) 0.1045(4) 0.017(2) Uani 1 1 d .
N2 N 0.5658(8) 0.1279(2) 0.0177(4) 0.019(3) Uani 1 1 d .
N3 N 0.3737(8) 0.1580(3) 0.0246(5) 0.028(3) Uani 1 1 d .
N4 N 0.2780(9) 0.1176(2) 0.0309(5) 0.020(3) Uani 1 1 d .
N5 N 0.4692(9) 0.0876(2) 0.0232(5) 0.022(3) Uani 1 1 d .
N6 N 0.3395(9) 0.0756(2) 0.1215(5) 0.025(3) Uani 1 1 d .
N7 N 0.4991(8) 0.0770(2) 0.4097(4) 0.018(3) Uani 1 1 d .
N8 N 0.5003(9) 0.1202(2) 0.4994(5) 0.021(3) Uani 1 1 d .
N9 N 0.6899(8) 0.0919(2) 0.4892(4) 0.015(2) Uani 1 1 d .
N10 N 0.7808(9) 0.1334(2) 0.4826(5) 0.024(3) Uani 1 1 d .
N11 N 0.5879(8) 0.1626(3) 0.4946(5) 0.028(3) Uani 1 1 d .
N12 N 0.6946(9) 0.1706(2) 0.3944(5) 0.023(3) Uani 1 1 d .
N13 N 0.2195(8) 0.0562(2) 0.6501(4) 0.018(3) Uani 1 1 d .
N14 N 0.2682(8) 0.0138(2) 0.7330(5) 0.018(3) Uani 1 1 d .
N15 N 0.0709(9) 0.0120(2) 0.6732(5) 0.027(3) Uani 1 1 d .
N16 N -0.0143(9) 0.0129(2) 0.7584(4) 0.019(3) Uani 1 1 d .
N17 N 0.1834(8) 0.0137(2) 0.8159(4) 0.016(2) Uani 1 1 d .
N18 N 0.0108(9) 0.0552(2) 0.8484(5) 0.024(3) Uani 1 1 d .
N19 N -0.0815(8) 0.1996(2) 0.8328(5) 0.019(3) Uani 1 1 d .
N20 N 0.0842(8) 0.2423(2) 0.8196(4) 0.015(2) Uani 1 1 d .
N21 N -0.0851(8) 0.2453(2) 0.7435(4) 0.018(3) Uani 1 1 d .
N22 N 0.2048(9) 0.2434(2) 0.7524(4) 0.018(3) Uani 1 1 d .
N23 N 0.0281(9) 0.2461(2) 0.6746(4) 0.018(3) Uani 1 1 d U
N24 N 0.1993(9) 0.2027(2) 0.6609(4) 0.018(3) Uani 1 1 d .
C1 C 0.6896(12) 0.1817(3) 0.0022(6) 0.022(3) Uani 1 1 d .
C2 C 0.5096(10) 0.2111(3) 0.0199(6) 0.020(3) Uani 1 1 d .
C3 C 0.5216(11) 0.1748(3) -0.0670(7) 0.026(3) Uani 1 1 d .
C4 C 0.4886(11) 0.1763(3) 0.1398(6) 0.028(4) Uani 1 1 d .
H4 H 0.4199 0.1821 0.1247 0.034 Uiso 1 1 calc R
C5 C 0.6601(11) 0.1613(3) 0.1278(6) 0.023(3) Uani 1 1 d .
H5 H 0.7155 0.1561 0.1043 0.028 Uiso 1 1 calc R
C6 C 0.5054(11) 0.1752(3) 0.1968(6) 0.029(4) Uani 1 1 d .
H6 H 0.4485 0.1798 0.2199 0.035 Uiso 1 1 calc R
C7 C 0.6813(12) 0.1601(3) 0.1835(6) 0.031(4) Uani 1 1 d .
H7 H 0.7506 0.1540 0.1973 0.037 Uiso 1 1 calc R
C8 C 0.6065(11) 0.1673(3) 0.2202(6) 0.022(3) Uani 1 1 d .
C9 C 0.3749(11) 0.1302(3) 0.0279(6) 0.019(3) Uani 1 1 d U
C10 C 0.2663(11) 0.1638(3) 0.0220(5) 0.020(3) Uani 1 1 d .
C11 C 0.2110(12) 0.1892(3) 0.0159(6) 0.024(3) Uani 1 1 d .
H11 H 0.2496 0.2059 0.0128 0.029 Uiso 1 1 calc R
C12 C 0.1007(11) 0.1888(3) 0.0147(6) 0.029(4) Uani 1 1 d .
H12 H 0.0616 0.2055 0.0099 0.034 Uiso 1 1 calc R
C13 C 0.0451(12) 0.1645(3) 0.0205(6) 0.027(3) Uani 1 1 d U
H13 H -0.0315 0.1653 0.0213 0.032 Uiso 1 1 calc R
C14 C 0.0947(11) 0.1389(3) 0.0252(6) 0.026(3) Uani 1 1 d .
H14 H 0.0548 0.1223 0.0264 0.031 Uiso 1 1 calc R
C15 C 0.2078(11) 0.1396(3) 0.0279(6) 0.019(3) Uani 1 1 d .
C16 C 0.4725(11) 0.1154(3) 0.0241(6) 0.025(3) Uani 1 1 d .
C17 C 0.6381(10) 0.1058(3) 0.0139(5) 0.014(3) Uani 1 1 d .
C18 C 0.7506(11) 0.1054(3) 0.0108(6) 0.033(4) Uani 1 1 d .
H18 H 0.7916 0.1218 0.0092 0.039 Uiso 1 1 calc R
C19 C 0.7982(12) 0.0804(3) 0.0103(7) 0.037(4) Uani 1 1 d .
H19 H 0.8749 0.0796 0.0107 0.044 Uiso 1 1 calc R
C20 C 0.7392(13) 0.0557(3) 0.0093(6) 0.032(4) Uani 1 1 d .
H20 H 0.7756 0.0386 0.0057 0.039 Uiso 1 1 calc R
C21 C 0.6297(11) 0.0563(3) 0.0135(6) 0.026(4) Uani 1 1 d .
H21 H 0.5905 0.0396 0.0157 0.031 Uiso 1 1 calc R
C22 C 0.5776(10) 0.0801(3) 0.0146(6) 0.017(3) Uani 1 1 d U
C23 C 0.2693(11) 0.0721(3) -0.0475(6) 0.023(3) Uani 1 1 d .
C24 C 0.1524(14) 0.0636(3) 0.0379(7) 0.031(4) Uani 1 1 d .
C25 C 0.3341(11) 0.0356(3) 0.0237(6) 0.025(3) Uani 1 1 d .
C26 C 0.3725(14) 0.0538(3) 0.1482(6) 0.038(4) Uani 1 1 d .
H26 H 0.3763 0.0370 0.1286 0.046 Uiso 1 1 calc R
C27 C 0.3363(11) 0.0987(3) 0.1511(6) 0.030(4) Uani 1 1 d U
H27 H 0.3125 0.1150 0.1324 0.036 Uiso 1 1 calc R
C28 C 0.4023(13) 0.0542(3) 0.2038(6) 0.038(4) Uani 1 1 d .
H28 H 0.4247 0.0374 0.2210 0.045 Uiso 1 1 calc R
C29 C 0.3649(12) 0.1005(3) 0.2062(6) 0.032(4) Uani 1 1 d .
H29 H 0.3600 0.1176 0.2247 0.038 Uiso 1 1 calc R
C30 C 0.4014(11) 0.0774(3) 0.2358(6) 0.024(3) Uani 1 1 d .
C31 C 0.4372(11) 0.0776(3) 0.2948(5) 0.023(3) Uani 1 1 d .
C32 C 0.4249(13) 0.0553(3) 0.3283(6) 0.035(4) Uani 1 1 d .
H32 H 0.3951 0.0390 0.3124 0.042 Uiso 1 1 calc R
C33 C 0.4838(12) 0.0998(3) 0.3216(6) 0.035(4) Uani 1 1 d .
H33 H 0.4959 0.1161 0.3013 0.042 Uiso 1 1 calc R
C34 C 0.4533(12) 0.0557(3) 0.3824(6) 0.032(4) Uani 1 1 d .
H34 H 0.4400 0.0396 0.4031 0.038 Uiso 1 1 calc R
C35 C 0.5129(12) 0.0989(3) 0.3767(7) 0.035(4) Uani 1 1 d .
H35 H 0.5454 0.1148 0.3931 0.042 Uiso 1 1 calc R
C36 C 0.5720(11) 0.0382(3) 0.5016(6) 0.030(4) Uani 1 1 d .
C37 C 0.3811(14) 0.0646(3) 0.5063(7) 0.037(4) Uani 1 1 d .
C38 C 0.5389(13) 0.0750(3) 0.5793(6) 0.036(4) Uani 1 1 d .
C39 C 0.6894(12) 0.1191(3) 0.4869(6) 0.022(3) Uani 1 1 d .
C40 C 0.8012(11) 0.0851(3) 0.4843(6) 0.021(3) Uani 1 1 d U
C41 C 0.8540(12) 0.0623(3) 0.4858(6) 0.032(4) Uani 1 1 d .
H41 H 0.8170 0.0453 0.4884 0.038 Uiso 1 1 calc R
C42 C 0.9683(11) 0.0630(3) 0.4837(6) 0.032(4) Uani 1 1 d .
H42 H 1.0075 0.0462 0.4840 0.038 Uiso 1 1 calc R
C43 C 1.0229(11) 0.0871(3) 0.4814(6) 0.034(4) Uani 1 1 d .
H43 H 1.0996 0.0870 0.4810 0.041 Uiso 1 1 calc R
C44 C 0.9674(11) 0.1122(3) 0.4795(6) 0.030(4) Uani 1 1 d .
H44 H 1.0052 0.1291 0.4770 0.036 Uiso 1 1 calc R
C45 C 0.8561(11) 0.1116(3) 0.4815(6) 0.022(3) Uani 1 1 d .
C46 C 0.5926(13) 0.1339(3) 0.4944(6) 0.026(4) Uani 1 1 d .
C47 C 0.4272(12) 0.1413(3) 0.5059(6) 0.026(3) Uani 1 1 d .
C48 C 0.3122(13) 0.1404(4) 0.5123(7) 0.045(5) Uani 1 1 d .
H48 H 0.2729 0.1237 0.5130 0.054 Uiso 1 1 calc R
C49 C 0.2625(16) 0.1661(4) 0.5176(8) 0.060(6) Uani 1 1 d .
H49 H 0.1877 0.1667 0.5246 0.072 Uiso 1 1 calc R
C50 C 0.3161(15) 0.1897(4) 0.5131(9) 0.070(7) Uani 1 1 d .
H50 H 0.2759 0.2063 0.5140 0.084 Uiso 1 1 calc R
C51 C 0.4232(14) 0.1915(4) 0.5075(8) 0.052(5) Uani 1 1 d .
H51 H 0.4587 0.2087 0.5059 0.062 Uiso 1 1 calc R
C52 C 0.4791(12) 0.1672(3) 0.5042(6) 0.026(3) Uani 1 1 d U
C53 C 0.8006(11) 0.1839(3) 0.5580(7) 0.029(4) Uani 1 1 d .
C54 C 0.9016(14) 0.1865(3) 0.4656(6) 0.032(4) Uani 1 1 d .
C55 C 0.7112(12) 0.2156(4) 0.4756(6) 0.032(4) Uani 1 1 d .
C56 C 0.7408(11) 0.1528(3) 0.3600(5) 0.020(3) Uani 1 1 d .
H56 H 0.7962 0.1411 0.3752 0.024 Uiso 1 1 calc R
C57 C 0.6147(12) 0.1865(3) 0.3703(6) 0.032(4) Uani 1 1 d .
H57 H 0.5807 0.1995 0.3930 0.039 Uiso 1 1 calc R
C58 C 0.7124(11) 0.1506(3) 0.3041(5) 0.022(3) Uani 1 1 d .
H58 H 0.7473 0.1378 0.2815 0.026 Uiso 1 1 calc R
C59 C 0.5801(12) 0.1852(3) 0.3158(7) 0.035(4) Uani 1 1 d .
H59 H 0.5217 0.1962 0.3016 0.042 Uiso 1 1 calc R
C60 C 0.6313(11) 0.1676(3) 0.2822(7) 0.029(4) Uani 1 1 d .
C61 C 0.3793(12) 0.0128(3) 0.6215(5) 0.021(3) Uani 1 1 d .
C62 C 0.1841(10) 0.0102(3) 0.5667(6) 0.019(3) Uani 1 1 d .
C63 C 0.2459(10) -0.0274(3) 0.6404(6) 0.023(3) Uani 1 1 d .
C64 C 0.1478(10) 0.0705(3) 0.6191(6) 0.025(3) Uani 1 1 d .
H64 H 0.1003 0.0606 0.5942 0.030 Uiso 1 1 calc R
C65 C 0.2871(12) 0.0715(3) 0.6850(6) 0.031(4) Uani 1 1 d .
H65 H 0.3396 0.0622 0.7082 0.037 Uiso 1 1 calc R
C66 C 0.1372(12) 0.0988(3) 0.6205(6) 0.033(4) Uani 1 1 d .
H66 H 0.0833 0.1075 0.5971 0.040 Uiso 1 1 calc R
C67 C 0.2826(11) 0.0994(3) 0.6880(6) 0.027(4) Uani 1 1 d .
H67 H 0.3331 0.1088 0.7123 0.033 Uiso 1 1 calc R
C68 C 0.2052(12) 0.1147(3) 0.6561(6) 0.024(3) Uani 1 1 d .
C69 C 0.1788(10) 0.0133(3) 0.7607(6) 0.019(3) Uani 1 1 d .
C70 C 0.3492(10) 0.0136(2) 0.7782(6) 0.021(3) Uani 1 1 d .
C71 C 0.4604(11) 0.0131(3) 0.7759(6) 0.030(4) Uani 1 1 d .
H71 H 0.4952 0.0126 0.7419 0.036 Uiso 1 1 calc R
C72 C 0.5179(11) 0.0134(3) 0.8269(7) 0.033(4) Uani 1 1 d .
H72 H 0.5947 0.0143 0.8277 0.040 Uiso 1 1 calc R
C73 C 0.4669(12) 0.0125(3) 0.8777(7) 0.034(4) Uani 1 1 d .
H73 H 0.5100 0.0119 0.9114 0.041 Uiso 1 1 calc R
C74 C 0.3568(11) 0.0124(3) 0.8791(6) 0.023(3) Uani 1 1 d .
H74 H 0.3219 0.0120 0.9130 0.027 Uiso 1 1 calc R
C75 C 0.2982(10) 0.0128(3) 0.8283(5) 0.019(3) Uani 1 1 d .
C76 C 0.0764(11) 0.0134(3) 0.7304(6) 0.021(3) Uani 1 1 d .
C77 C -0.0423(14) 0.0107(3) 0.6638(6) 0.033(4) Uani 1 1 d .
C78 C -0.1036(11) 0.0092(3) 0.6148(7) 0.032(4) Uani 1 1 d .
H78 H -0.0697 0.0084 0.5806 0.038 Uiso 1 1 calc R
C79 C -0.2142(12) 0.0090(3) 0.6156(7) 0.034(4) Uani 1 1 d .
H79 H -0.2561 0.0085 0.5815 0.041 Uiso 1 1 calc R
C80 C -0.2678(11) 0.0096(3) 0.6655(6) 0.033(4) Uani 1 1 d .
H80 H -0.3445 0.0084 0.6646 0.040 Uiso 1 1 calc R
C81 C -0.2073(12) 0.0118(3) 0.7173(7) 0.033(4) Uani 1 1 d .
H81 H -0.2414 0.0135 0.7513 0.040 Uiso 1 1 calc R
C82 C -0.0945(10) 0.0114(3) 0.7146(6) 0.022(3) Uani 1 1 d .
C83 C 0.0333(12) -0.0296(4) 0.8469(6) 0.035(4) Uani 1 1 d .
C84 C -0.1237(9) 0.0061(2) 0.8651(6) 0.018(3) Uani 1 1 d .
C85 C 0.0712(10) 0.0085(3) 0.9248(6) 0.020(3) Uani 1 1 d U
C86 C 0.0558(11) 0.0713(3) 0.8110(6) 0.033(4) Uani 1 1 d .
H86 H 0.1023 0.0628 0.7863 0.040 Uiso 1 1 calc R
C87 C -0.0470(12) 0.0677(3) 0.8835(6) 0.034(4) Uani 1 1 d .
H87 H -0.0775 0.0570 0.9115 0.041 Uiso 1 1 calc R
C88 C 0.0406(12) 0.0990(3) 0.8055(6) 0.029(4) Uani 1 1 d .
H88 H 0.0733 0.1091 0.7773 0.034 Uiso 1 1 calc R
C89 C -0.0679(13) 0.0959(3) 0.8833(7) 0.039(4) Uani 1 1 d .
H89 H -0.1108 0.1039 0.9104 0.047 Uiso 1 1 calc R
C90 C -0.0249(11) 0.1119(3) 0.8429(6) 0.020(3) Uani 1 1 d .
C91 C -0.0473(11) 0.1420(3) 0.8387(6) 0.022(3) Uani 1 1 d .
C92 C -0.0850(12) 0.1567(3) 0.8826(7) 0.038(4) Uani 1 1 d .
H92 H -0.1000 0.1477 0.9161 0.045 Uiso 1 1 calc R
C93 C -0.0340(12) 0.1569(3) 0.7908(6) 0.033(4) Uani 1 1 d .
H93 H -0.0130 0.1478 0.7585 0.039 Uiso 1 1 calc R
C94 C -0.1010(13) 0.1852(3) 0.8770(7) 0.041(4) Uani 1 1 d .
H94 H -0.1280 0.1947 0.9075 0.049 Uiso 1 1 calc R
C95 C -0.0509(12) 0.1848(3) 0.7896(7) 0.031(4) Uani 1 1 d .
H95 H -0.0402 0.1942 0.7559 0.037 Uiso 1 1 calc R
C96 C -0.2425(13) 0.2459(3) 0.8368(6) 0.033(4) Uani 1 1 d .
C97 C -0.0763(11) 0.2456(3) 0.9133(6) 0.027(3) Uani 1 1 d .
C98 C -0.0889(11) 0.2850(3) 0.8339(6) 0.028(4) Uani 1 1 d .
C99 C 0.1035(11) 0.2418(3) 0.7681(6) 0.022(3) Uani 1 1 d .
C100 C 0.1887(11) 0.2432(3) 0.8453(6) 0.025(3) Uani 1 1 d .
C101 C 0.2266(12) 0.2456(3) 0.9013(5) 0.026(3) Uani 1 1 d .
H101 H 0.1774 0.2461 0.9300 0.031 Uiso 1 1 calc R
C102 C 0.3366(12) 0.2474(3) 0.9133(6) 0.034(4) Uani 1 1 d .
H102 H 0.3634 0.2489 0.9507 0.041 Uiso 1 1 calc R
C103 C 0.4097(12) 0.2469(3) 0.8710(7) 0.036(4) Uani 1 1 d .
H103 H 0.4851 0.2477 0.8806 0.044 Uiso 1 1 calc R
C104 C 0.3755(10) 0.2453(3) 0.8169(6) 0.024(3) Uani 1 1 d .
H104 H 0.4263 0.2445 0.7890 0.029 Uiso 1 1 calc R
C105 C 0.2639(10) 0.2447(3) 0.8027(6) 0.027(4) Uani 1 1 d .
C106 C 0.0143(11) 0.2435(3) 0.7279(5) 0.018(3) Uani 1 1 d .
C107 C -0.1458(10) 0.2520(3) 0.6943(6) 0.018(3) Uani 1 1 d .
C108 C -0.2538(12) 0.2570(3) 0.6818(7) 0.030(4) Uani 1 1 d .
H108 H -0.3040 0.2569 0.7101 0.036 Uiso 1 1 calc R
C109 C -0.2874(12) 0.2619(3) 0.6290(6) 0.031(4) Uani 1 1 d .
H109 H -0.3619 0.2655 0.6204 0.037 Uiso 1 1 calc R
C110 C -0.2163(12) 0.2619(3) 0.5864(6) 0.032(4) Uani 1 1 d .
H110 H -0.2436 0.2655 0.5497 0.038 Uiso 1 1 calc R
C111 C -0.1081(11) 0.2569(3) 0.5963(6) 0.025(3) Uani 1 1 d .
H111 H -0.0609 0.2565 0.5668 0.031 Uiso 1 1 calc R
C112 C -0.0686(10) 0.2523(2) 0.6506(5) 0.015(3) Uani 1 1 d U
C113 C 0.2188(11) 0.2870(3) 0.6624(6) 0.027(4) Uani 1 1 d .
C114 C 0.3631(15) 0.2484(3) 0.6575(7) 0.042(4) Uani 1 1 d .
C115 C 0.1891(12) 0.2486(3) 0.5820(6) 0.024(3) Uani 1 1 d .
C116 C 0.2896(12) 0.1879(3) 0.6735(7) 0.035(4) Uani 1 1 d .
H116 H 0.3539 0.1976 0.6845 0.042 Uiso 1 1 calc R
C117 C 0.1114(12) 0.1879(3) 0.6472(6) 0.026(4) Uani 1 1 d .
H117 H 0.0465 0.1976 0.6378 0.032 Uiso 1 1 calc R
C118 C 0.2945(12) 0.1596(3) 0.6716(7) 0.041(5) Uani 1 1 d .
H118 H 0.3613 0.1505 0.6802 0.049 Uiso 1 1 calc R
C119 C 0.1063(11) 0.1598(3) 0.6455(6) 0.031(4) Uani 1 1 d .
H119 H 0.0394 0.1508 0.6367 0.038 Uiso 1 1 calc R
C120 C 0.2016(11) 0.1443(2) 0.6571(5) 0.018(3) Uani 1 1 d .
C121 C 0.2918(12) 0.1308(3) 0.8317(7) 0.037(4) Uani 1 1 d .
H12A H 0.3700 0.1337 0.8272 0.044 Uiso 1 1 calc R
H12B H 0.2756 0.1110 0.8291 0.044 Uiso 1 1 calc R
C122 C 0.2584(13) 0.1426(3) 0.8867(7) 0.038(4) Uani 1 1 d .
H12C H 0.1943 0.1328 0.8998 0.045 Uiso 1 1 calc R
H12D H 0.3183 0.1413 0.9155 0.045 Uiso 1 1 calc R
C123 C 0.2322(13) 0.1720(3) 0.8728(7) 0.035(4) Uani 1 1 d .
H12E H 0.2854 0.1845 0.8916 0.042 Uiso 1 1 calc R
H12F H 0.1589 0.1768 0.8840 0.042 Uiso 1 1 calc R
C124 C 0.2378(13) 0.1737(3) 0.8105(7) 0.039(4) Uani 1 1 d .
H12G H 0.1785 0.1853 0.7942 0.047 Uiso 1 1 calc R
H12H H 0.3079 0.1816 0.8006 0.047 Uiso 1 1 calc R
C125 C 0.8914(15) 0.0828(3) 0.6854(8) 0.053(5) Uani 1 1 d .
H12I H 0.8475 0.0756 0.7151 0.063 Uiso 1 1 calc R
H12J H 0.9579 0.0716 0.6839 0.063 Uiso 1 1 calc R
C126 C 0.8282(18) 0.0824(4) 0.6310(9) 0.075(7) Uani 1 1 d .
H12K H 0.7678 0.0691 0.6311 0.090 Uiso 1 1 calc R
H12L H 0.8750 0.0778 0.6004 0.090 Uiso 1 1 calc R
C127 C 0.786(2) 0.1125(4) 0.6261(9) 0.091(9) Uani 1 1 d .
H12M H 0.8142 0.1217 0.5935 0.109 Uiso 1 1 calc R
H12N H 0.7056 0.1128 0.6225 0.109 Uiso 1 1 calc R
C128 C 0.8257(15) 0.1260(4) 0.6777(9) 0.062(6) Uani 1 1 d .
H12O H 0.8435 0.1455 0.6709 0.074 Uiso 1 1 calc R
H12P H 0.7709 0.1251 0.7059 0.074 Uiso 1 1 calc R
C129 C 0.7087(14) 0.0548(3) 0.2235(7) 0.047(5) Uani 1 1 d .
H12Q H 0.6489 0.0451 0.2407 0.056 Uiso 1 1 calc R
H12R H 0.7763 0.0441 0.2296 0.056 Uiso 1 1 calc R
C130 C 0.6815(14) 0.0601(4) 0.1600(6) 0.046(5) Uani 1 1 d .
H13A H 0.7447 0.0561 0.1380 0.055 Uiso 1 1 calc R
H13B H 0.6196 0.0487 0.1460 0.055 Uiso 1 1 calc R
C131 C 0.6526(18) 0.0906(4) 0.1573(7) 0.066(6) Uani 1 1 d .
H13C H 0.7085 0.1011 0.1386 0.079 Uiso 1 1 calc R
H13D H 0.5819 0.0934 0.1368 0.079 Uiso 1 1 calc R
C132 C 0.7217(14) 0.0833(3) 0.2455(7) 0.048(5) Uani 1 1 d .
H13E H 0.7076 0.0838 0.2854 0.057 Uiso 1 1 calc R
H13F H 0.7963 0.0900 0.2410 0.057 Uiso 1 1 calc R
C133 C 0.992(2) 0.1659(8) 0.2083(12) 0.160(18) Uani 1 1 d .
H13G H 1.0510 0.1784 0.2211 0.192 Uiso 1 1 calc R
H13H H 0.9342 0.1663 0.2352 0.192 Uiso 1 1 calc R
C134 C 1.031(4) 0.1377(8) 0.200(2) 0.27(4) Uani 1 1 d .
H13I H 1.1091 0.1381 0.1922 0.328 Uiso 1 1 calc R
H13J H 1.0231 0.1266 0.2337 0.328 Uiso 1 1 calc R
C135 C 0.9457(15) 0.1736(4) 0.1485(8) 0.064(6) Uani 1 1 d .
H13K H 0.8862 0.1871 0.1495 0.077 Uiso 1 1 calc R
H13L H 1.0031 0.1809 0.1257 0.077 Uiso 1 1 calc R
C136 C 0.972(2) 0.1265(5) 0.1563(11) 0.094(9) Uani 1 1 d .
H13M H 0.9252 0.1118 0.1696 0.113 Uiso 1 1 calc R
H13N H 1.0218 0.1182 0.1301 0.113 Uiso 1 1 calc R
C141 C 0.594(2) 0.1741(7) 0.6636(11) 0.100(14) Uani 0.75 1 d P
H14A H 0.6460 0.1670 0.6375 0.120 Uiso 0.75 1 calc PR
H14B H 0.5349 0.1841 0.6430 0.120 Uiso 0.75 1 calc PR
C142 C 0.644(3) 0.1899(8) 0.7058(18) 0.105(13) Uani 0.75 1 d PU
H14C H 0.7229 0.1905 0.7005 0.126 Uiso 0.75 1 calc PR
H14D H 0.6165 0.2089 0.7025 0.126 Uiso 0.75 1 calc PR
C143 C 0.630(4) 0.1815(11) 0.753(2) 0.22(3) Uani 0.75 1 d P
H14E H 0.6010 0.1965 0.7750 0.267 Uiso 0.75 1 calc PR
H14F H 0.7005 0.1757 0.7705 0.267 Uiso 0.75 1 calc PR
C144 C 0.565(2) 0.1613(5) 0.7508(12) 0.058(8) Uani 0.75 1 d P
H14G H 0.4939 0.1674 0.7636 0.069 Uiso 0.75 1 calc PR
H14H H 0.5928 0.1467 0.7762 0.069 Uiso 0.75 1 calc PR
C145 C 0.290(3) 0.1485(11) 0.3501(18) 0.23(3) Uani 0.75 1 d P
H14I H 0.3367 0.1538 0.3831 0.272 Uiso 0.75 1 calc PR
H14J H 0.2939 0.1283 0.3468 0.272 Uiso 0.75 1 calc PR
C146 C 0.174(3) 0.1562(7) 0.3613(15) 0.102(11) Uani 0.75 1 d PU
H14K H 0.1192 0.1473 0.3357 0.122 Uiso 0.75 1 calc PR
H14L H 0.1560 0.1535 0.4003 0.122 Uiso 0.75 1 calc PR
C147 C 0.193(2) 0.1812(4) 0.3492(16) 0.094(13) Uani 0.75 1 d P
H14M H 0.2085 0.1923 0.3829 0.113 Uiso 0.75 1 calc PR
H14N H 0.1310 0.1894 0.3274 0.113 Uiso 0.75 1 calc PR
C148 C 0.280(3) 0.1793(7) 0.319(2) 0.20(3) Uani 0.75 1 d P
H14O H 0.2584 0.1872 0.2824 0.237 Uiso 0.75 1 calc PR
H14P H 0.3344 0.1921 0.3363 0.237 Uiso 0.75 1 calc PR
C149 C 0.4937(11) 0.0905(4) 0.7987(7) 0.036(4) Uani 1 1 d .
H14Q H 0.4694 0.1095 0.7915 0.044 Uiso 1 1 calc R
H14R H 0.4333 0.0780 0.7871 0.044 Uiso 1 1 calc R
C150 C 0.5200(17) 0.0870(4) 0.8567(9) 0.073(7) Uani 1 1 d .
H15A H 0.4928 0.0692 0.8699 0.087 Uiso 1 1 calc R
H15B H 0.4883 0.1019 0.8783 0.087 Uiso 1 1 calc R
C151 C 0.641(2) 0.0879(8) 0.8621(9) 0.169(17) Uani 1 1 d .
H15C H 0.6647 0.1048 0.8819 0.203 Uiso 1 1 calc R
H15D H 0.6685 0.0720 0.8839 0.203 Uiso 1 1 calc R
C152 C 0.6828(16) 0.0875(6) 0.8088(8) 0.096(9) Uani 1 1 d .
H15E H 0.7328 0.0718 0.8055 0.115 Uiso 1 1 calc R
H15F H 0.7228 0.1046 0.8020 0.115 Uiso 1 1 calc R
C153 C 0.1205(16) 0.0653(4) 0.2622(12) 0.093(9) Uani 1 1 d .
H15G H 0.1502 0.0470 0.2541 0.112 Uiso 1 1 calc R
H15H H 0.1152 0.0763 0.2277 0.112 Uiso 1 1 calc R
C154 C 0.0107(18) 0.0630(5) 0.2876(13) 0.101(9) Uani 1 1 d .
H15I H -0.0467 0.0700 0.2611 0.121 Uiso 1 1 calc R
H15J H -0.0051 0.0435 0.2952 0.121 Uiso 1 1 calc R
C155 C 0.012(2) 0.0785(9) 0.3381(9) 0.20(2) Uani 1 1 d .
H15K H -0.0303 0.0693 0.3664 0.243 Uiso 1 1 calc R
H15L H -0.0160 0.0973 0.3319 0.243 Uiso 1 1 calc R
C156 C 0.135(3) 0.0781(11) 0.3535(12) 0.27(3) Uani 1 1 d .
H15M H 0.1567 0.0943 0.3760 0.325 Uiso 1 1 calc R
H15N H 0.1555 0.0613 0.3747 0.325 Uiso 1 1 calc R

loop_
_atom_site_aniso_label
_atom_site_aniso_U_11
_atom_site_aniso_U_22
_atom_site_aniso_U_33
_atom_site_aniso_U_23
_atom_site_aniso_U_13
_atom_site_aniso_U_12
Re1 0.0195(3) 0.0238(3) 0.0177(3) -0.0003(3) -0.0016(2) 0.0007(2)
Re2 0.0201(3) 0.0214(3) 0.0193(3) 0.0007(3) -0.0025(2) 0.0004(2)
Re3 0.0237(3) 0.0217(3) 0.0187(3) 0.0003(3) -0.0006(3) -0.0022(3)
Re4 0.0298(3) 0.0216(3) 0.0194(3) -0.0003(3) -0.0035(3) -0.0047(3)
Re5 0.0201(3) 0.0206(3) 0.0156(3) 0.0001(2) 0.0000(2) 0.0011(2)
Re6 0.0208(3) 0.0253(3) 0.0180(3) 0.0011(3) 0.0012(2) -0.0004(3)
Re7 0.0206(3) 0.0248(3) 0.0151(3) -0.0001(2) 0.0020(2) 0.0054(2)
Re8 0.0256(3) 0.0213(3) 0.0204(3) -0.0003(3) 0.0070(3) -0.0005(3)
O1 0.024(6) 0.047(7) 0.039(7) 0.004(6) -0.001(5) 0.000(5)
O2 0.044(7) 0.019(6) 0.058(8) 0.009(6) -0.018(6) 0.004(5)
O3 0.046(8) 0.078(9) 0.021(7) -0.006(6) 0.003(6) -0.006(6)
O4 0.049(7) 0.035(7) 0.036(7) -0.008(6) -0.007(6) 0.002(5)
O5 0.033(7) 0.043(7) 0.053(8) -0.008(6) 0.009(6) -0.008(6)
O6 0.041(6) 0.022(6) 0.030(6) -0.002(5) -0.013(5) 0.003(5)
O7 0.046(7) 0.024(6) 0.038(7) -0.006(5) 0.000(5) -0.001(5)
O8 0.023(6) 0.046(7) 0.074(10) 0.020(6) 0.010(6) -0.012(5)
O9 0.080(9) 0.050(8) 0.022(7) -0.002(6) 0.007(6) -0.002(7)
O10 0.052(8) 0.046(7) 0.024(7) -0.004(6) -0.013(6) -0.012(6)
O11 0.030(7) 0.047(7) 0.049(8) 0.002(6) 0.007(6) -0.008(6)
O12 0.043(7) 0.023(6) 0.055(8) 0.005(6) -0.012(6) -0.006(5)
O13 0.020(6) 0.047(7) 0.029(6) 0.008(5) 0.007(5) 0.009(5)
O14 0.039(6) 0.025(6) 0.023(6) -0.004(5) -0.010(5) 0.004(5)
O15 0.056(8) 0.011(5) 0.051(8) 0.013(5) -0.006(6) 0.000(5)
O16 0.058(8) 0.037(7) 0.051(8) 0.014(6) 0.014(6) -0.005(6)
O17 0.021(6) 0.050(7) 0.045(7) 0.016(6) -0.006(5) -0.006(5)
O18 0.030(6) 0.060(8) 0.022(6) 0.005(6) -0.005(5) -0.001(5)
O19 0.030(4) 0.052(5) 0.043(5) 0.000(4) 0.014(4) 0.006(4)
O20 0.049(7) 0.035(6) 0.021(6) -0.007(5) 0.007(5) 0.011(5)
O21 0.049(7) 0.030(6) 0.042(7) 0.001(6) 0.003(6) 0.015(6)
O22 0.043(7) 0.026(6) 0.066(9) -0.014(6) 0.004(6) -0.007(5)
O23 0.034(7) 0.065(9) 0.109(12) 0.005(8) 0.049(8) 0.007(7)
O24 0.053(7) 0.046(7) 0.029(7) 0.007(6) 0.018(6) 0.011(6)
O25 0.070(9) 0.034(7) 0.034(7) -0.003(6) -0.016(6) -0.008(6)
O26 0.056(9) 0.066(10) 0.103(13) -0.003(9) -0.027(8) 0.009(7)
O27 0.040(8) 0.060(9) 0.090(11) -0.009(8) 0.006(7) -0.003(7)
O28 0.105(11) 0.047(8) 0.033(8) 0.009(6) -0.001(7) 0.014(7)
O30 0.021(8) 0.076(12) 0.039(10) 0.004(9) -0.012(7) -0.008(8)
O31 0.046(5) 0.045(5) 0.037(5) 0.001(4) 0.014(4) 0.003(4)
O32 0.20(2) 0.153(19) 0.112(18) -0.032(15) -0.005(17) -0.044(16)
O33 0.050(11) 0.19(2) 0.16(2) -0.035(17) -0.009(12) -0.032(12)
N1 0.021(6) 0.019(6) 0.010(6) -0.008(5) -0.001(5) -0.002(5)
N2 0.015(6) 0.027(7) 0.015(6) 0.008(5) 0.001(5) -0.002(5)
N3 0.004(6) 0.056(9) 0.025(7) -0.015(6) 0.003(5) 0.007(6)
N4 0.019(6) 0.023(6) 0.019(7) 0.001(5) 0.001(5) -0.004(5)
N5 0.021(6) 0.020(7) 0.026(7) 0.008(5) 0.007(5) 0.003(5)
N6 0.024(7) 0.023(7) 0.028(7) 0.000(6) -0.006(6) -0.003(5)
N7 0.020(6) 0.020(6) 0.014(6) 0.005(5) -0.006(5) -0.001(5)
N8 0.019(6) 0.020(6) 0.023(7) -0.001(5) -0.003(5) 0.010(5)
N9 0.012(6) 0.010(6) 0.023(7) 0.004(5) 0.004(5) 0.006(4)
N10 0.033(7) 0.020(7) 0.019(7) 0.007(5) -0.003(6) -0.008(6)
N11 0.013(6) 0.057(9) 0.016(7) -0.025(6) 0.014(5) -0.025(6)
N12 0.023(7) 0.031(7) 0.014(6) -0.011(5) -0.007(5) 0.003(5)
N13 0.015(6) 0.030(7) 0.009(6) 0.003(5) 0.007(5) 0.002(5)
N14 0.017(6) 0.011(6) 0.025(7) 0.001(5) -0.002(5) -0.008(5)
N15 0.017(6) 0.014(6) 0.049(9) 0.015(6) -0.010(6) -0.004(5)
N16 0.023(6) 0.021(6) 0.013(6) -0.002(5) -0.004(5) 0.007(5)
N17 0.012(6) 0.021(6) 0.013(6) 0.005(5) -0.001(5) -0.008(5)
N18 0.013(6) 0.041(8) 0.019(7) 0.005(6) 0.004(5) -0.002(5)
N19 0.018(6) 0.028(7) 0.012(6) 0.007(5) 0.000(5) -0.009(5)
N20 0.007(5) 0.016(6) 0.021(7) -0.006(5) -0.002(5) 0.006(4)
N21 0.012(6) 0.030(7) 0.014(6) 0.000(5) 0.004(5) 0.002(5)
N22 0.022(6) 0.022(6) 0.010(6) -0.002(5) -0.005(5) 0.005(5)
N23 0.027(4) 0.015(4) 0.012(4) 0.009(4) -0.001(4) 0.001(4)
N24 0.024(7) 0.017(6) 0.015(6) 0.000(5) 0.003(5) 0.000(5)
C1 0.039(10) 0.010(7) 0.017(8) 0.000(6) 0.002(7) -0.005(6)
C2 0.012(7) 0.026(8) 0.022(8) 0.006(7) -0.009(6) -0.004(6)
C3 0.023(8) 0.020(8) 0.034(10) -0.001(7) -0.005(7) 0.002(6)
C4 0.020(8) 0.020(8) 0.043(10) 0.005(7) -0.010(7) 0.005(6)
C5 0.024(8) 0.027(8) 0.018(8) 0.001(7) 0.003(6) 0.012(6)
C6 0.019(8) 0.055(11) 0.013(8) -0.004(7) 0.001(6) 0.010(7)
C7 0.036(9) 0.032(9) 0.024(9) -0.007(7) 0.001(7) 0.013(7)
C8 0.029(8) 0.026(8) 0.010(7) 0.001(6) 0.004(6) -0.002(6)
C9 0.020(5) 0.016(5) 0.020(5) -0.003(4) 0.002(4) 0.005(4)
C10 0.035(9) 0.016(7) 0.008(7) -0.004(6) -0.001(6) 0.017(6)
C11 0.038(9) 0.005(7) 0.029(9) -0.006(6) 0.001(7) 0.011(6)
C12 0.023(8) 0.029(9) 0.035(10) -0.009(7) 0.002(7) 0.006(7)
C13 0.025(5) 0.024(5) 0.032(5) 0.004(4) 0.000(4) 0.007(4)
C14 0.021(8) 0.030(8) 0.027(9) -0.009(7) -0.003(7) -0.007(7)
C15 0.025(8) 0.015(7) 0.018(8) 0.003(6) 0.009(6) 0.002(6)
C16 0.018(8) 0.032(9) 0.025(9) -0.002(7) -0.004(7) 0.001(7)
C17 0.014(7) 0.022(7) 0.006(7) -0.002(6) -0.002(5) 0.000(6)
C18 0.016(8) 0.048(10) 0.033(10) -0.002(8) -0.006(7) 0.006(7)
C19 0.022(8) 0.051(11) 0.038(10) 0.013(9) 0.000(8) 0.000(8)
C20 0.046(10) 0.033(9) 0.019(9) -0.010(7) 0.011(8) 0.025(8)
C21 0.024(8) 0.020(8) 0.033(9) -0.005(7) -0.004(7) 0.010(6)
C22 0.010(4) 0.016(5) 0.025(5) 0.009(4) -0.003(4) 0.002(4)
C23 0.031(9) 0.020(8) 0.020(8) -0.002(7) 0.006(7) 0.002(6)
C24 0.048(11) 0.009(7) 0.035(10) 0.007(7) -0.007(8) -0.004(7)
C25 0.018(8) 0.047(10) 0.009(7) 0.000(7) 0.000(6) -0.012(7)
C26 0.073(13) 0.020(8) 0.020(9) -0.006(7) -0.015(9) -0.001(8)
C27 0.035(5) 0.022(5) 0.031(5) 0.004(4) -0.001(4) 0.003(4)
C28 0.070(12) 0.030(9) 0.012(8) -0.002(7) -0.003(8) 0.012(8)
C29 0.057(11) 0.019(8) 0.020(9) 0.004(7) 0.009(8) -0.006(7)
C30 0.022(8) 0.024(8) 0.025(8) 0.005(7) 0.006(6) -0.007(6)
C31 0.022(8) 0.038(9) 0.010(7) 0.011(7) 0.004(6) 0.012(7)
C32 0.053(11) 0.032(9) 0.020(9) -0.001(7) -0.004(8) -0.010(8)
C33 0.046(11) 0.038(10) 0.020(9) 0.006(8) -0.009(8) -0.013(8)
C34 0.054(11) 0.019(8) 0.021(9) -0.001(7) -0.008(8) -0.004(7)
C35 0.045(10) 0.013(8) 0.045(11) -0.011(7) -0.012(8) -0.006(7)
C36 0.015(8) 0.042(10) 0.031(9) 0.000(8) -0.018(7) -0.009(7)
C37 0.049(11) 0.017(8) 0.047(12) 0.001(8) 0.014(9) 0.001(8)
C38 0.065(12) 0.031(9) 0.011(8) 0.004(7) -0.004(8) -0.013(8)
C39 0.031(9) 0.013(7) 0.023(9) 0.006(6) -0.001(7) 0.005(6)
C40 0.018(5) 0.021(5) 0.022(5) 0.006(4) -0.005(4) 0.002(4)
C41 0.034(9) 0.034(9) 0.027(9) -0.014(7) 0.008(7) -0.021(7)
C42 0.019(8) 0.034(9) 0.041(10) 0.007(8) -0.007(7) 0.006(7)
C43 0.014(8) 0.053(11) 0.035(10) 0.017(8) -0.001(7) 0.008(8)
C44 0.020(8) 0.033(9) 0.035(10) 0.001(7) -0.001(7) 0.000(7)
C45 0.027(8) 0.022(8) 0.018(8) 0.005(6) -0.001(6) -0.001(6)
C46 0.047(10) 0.018(8) 0.013(8) -0.001(6) -0.001(7) -0.011(7)
C47 0.037(9) 0.023(8) 0.017(8) -0.004(7) 0.000(7) -0.008(7)
C48 0.037(10) 0.048(11) 0.049(12) -0.013(9) -0.003(9) 0.009(8)
C49 0.064(13) 0.063(14) 0.058(14) 0.005(11) 0.051(11) 0.034(11)
C50 0.041(12) 0.076(16) 0.091(18) 0.043(13) -0.008(12) 0.018(11)
C51 0.048(12) 0.037(11) 0.071(15) 0.003(10) 0.009(11) 0.013(9)
C52 0.030(5) 0.027(5) 0.023(5) -0.002(4) 0.006(4) 0.008(4)
C53 0.024(8) 0.035(9) 0.029(10) -0.003(8) 0.004(7) 0.000(7)
C54 0.056(11) 0.020(8) 0.019(9) 0.017(7) 0.001(8) -0.003(8)
C55 0.032(9) 0.054(11) 0.011(8) -0.007(8) 0.006(7) -0.003(8)
C56 0.037(9) 0.013(7) 0.009(7) -0.005(6) 0.006(6) 0.009(6)
C57 0.040(10) 0.026(9) 0.029(10) -0.002(7) -0.004(8) 0.000(7)
C58 0.031(8) 0.032(8) 0.003(7) -0.002(6) -0.003(6) 0.000(7)
C59 0.031(9) 0.043(10) 0.030(10) 0.008(8) -0.004(8) 0.008(8)
C60 0.017(8) 0.030(9) 0.039(10) -0.008(8) 0.002(7) -0.011(7)
C61 0.033(9) 0.024(8) 0.007(7) -0.001(6) 0.000(6) 0.002(7)
C62 0.010(7) 0.013(7) 0.035(9) 0.002(7) 0.003(6) 0.011(6)
C63 0.010(7) 0.040(9) 0.020(8) 0.017(7) -0.003(6) -0.009(6)
C64 0.021(8) 0.018(8) 0.035(9) -0.009(7) -0.011(7) 0.008(6)
C65 0.052(10) 0.011(7) 0.029(9) 0.010(7) -0.004(8) 0.005(7)
C66 0.034(9) 0.027(9) 0.038(10) -0.009(7) -0.007(8) 0.020(7)
C67 0.023(8) 0.026(8) 0.032(9) -0.006(7) -0.009(7) -0.003(7)
C68 0.033(9) 0.021(8) 0.018(8) -0.010(6) 0.003(7) -0.001(7)
C69 0.016(7) 0.027(8) 0.016(7) -0.011(6) 0.009(6) -0.007(6)
C70 0.013(7) 0.009(7) 0.039(9) 0.002(6) -0.012(6) 0.004(5)
C71 0.015(7) 0.043(10) 0.032(9) 0.013(8) -0.003(7) 0.011(7)
C72 0.010(7) 0.032(9) 0.055(12) -0.006(8) -0.020(7) 0.008(7)
C73 0.034(9) 0.031(9) 0.035(10) -0.002(8) -0.011(8) 0.005(7)
C74 0.029(8) 0.020(8) 0.018(8) -0.003(6) -0.007(6) -0.006(6)
C75 0.017(7) 0.031(8) 0.010(7) 0.003(6) 0.004(6) 0.003(6)
C76 0.019(7) 0.018(7) 0.025(8) 0.003(6) -0.002(6) -0.009(6)
C77 0.061(12) 0.017(8) 0.022(9) 0.007(7) -0.006(8) 0.008(8)
C78 0.029(9) 0.032(9) 0.034(10) 0.001(8) -0.009(7) 0.014(7)
C79 0.030(9) 0.032(9) 0.038(10) 0.005(8) -0.019(8) -0.003(7)
C80 0.008(7) 0.061(11) 0.029(9) 0.000(9) -0.004(7) -0.007(7)
C81 0.034(9) 0.032(9) 0.033(10) 0.002(8) -0.003(7) 0.006(7)
C82 0.013(7) 0.036(9) 0.016(8) 0.008(7) -0.007(6) -0.001(6)
C83 0.028(9) 0.054(12) 0.024(9) 0.013(9) 0.000(7) -0.008(8)
C84 0.001(6) 0.012(7) 0.039(9) -0.010(6) 0.000(6) 0.000(5)
C85 0.017(5) 0.025(5) 0.020(5) -0.001(4) 0.009(4) 0.001(4)
C86 0.025(9) 0.043(10) 0.030(10) -0.006(8) -0.006(7) 0.017(8)
C87 0.038(10) 0.037(10) 0.029(10) 0.003(8) 0.020(8) -0.001(7)
C88 0.050(10) 0.020(8) 0.018(8) 0.000(6) 0.017(7) 0.006(7)
C89 0.044(10) 0.040(10) 0.035(10) -0.015(8) 0.011(8) 0.002(8)
C90 0.020(8) 0.030(8) 0.010(7) 0.001(6) -0.001(6) 0.005(6)
C91 0.018(8) 0.034(9) 0.016(8) -0.005(7) 0.002(6) -0.007(6)
C92 0.048(11) 0.028(9) 0.039(11) 0.018(8) 0.013(8) 0.010(8)
C93 0.043(10) 0.040(10) 0.017(8) 0.001(7) 0.014(7) -0.012(8)
C94 0.056(12) 0.033(10) 0.034(11) -0.004(8) 0.012(9) 0.003(8)
C95 0.040(10) 0.022(8) 0.031(10) 0.012(7) 0.000(8) -0.009(7)
C96 0.041(10) 0.026(9) 0.034(10) -0.015(7) 0.014(8) -0.005(8)
C97 0.022(8) 0.040(9) 0.021(9) -0.004(7) 0.010(7) -0.001(7)
C98 0.016(8) 0.037(10) 0.031(9) -0.004(8) -0.010(7) 0.013(7)
C99 0.029(8) 0.026(8) 0.010(7) 0.003(6) -0.002(6) 0.011(6)
C100 0.024(8) 0.028(8) 0.024(8) -0.001(7) 0.004(7) 0.006(7)
C101 0.042(9) 0.028(8) 0.007(7) -0.004(6) -0.010(6) -0.004(7)
C102 0.033(9) 0.043(10) 0.025(9) 0.000(8) -0.016(7) 0.001(8)
C103 0.029(9) 0.035(10) 0.044(11) -0.008(8) -0.003(8) -0.012(7)
C104 0.009(7) 0.035(9) 0.029(9) -0.002(7) 0.001(6) -0.004(6)
C105 0.012(7) 0.028(8) 0.040(10) 0.007(7) 0.000(7) 0.008(6)
C106 0.026(8) 0.016(7) 0.013(7) -0.005(6) -0.003(6) 0.000(6)
C107 0.016(7) 0.015(7) 0.024(8) -0.010(6) -0.003(6) 0.005(6)
C108 0.032(9) 0.016(8) 0.043(10) 0.002(7) 0.003(8) 0.018(7)
C109 0.029(9) 0.022(8) 0.038(10) 0.003(7) -0.021(8) 0.004(7)
C110 0.040(10) 0.035(9) 0.019(8) 0.009(7) -0.007(7) 0.003(8)
C111 0.032(9) 0.027(8) 0.019(8) 0.004(7) 0.006(7) -0.007(7)
C112 0.019(5) 0.010(4) 0.017(5) -0.007(4) 0.004(4) -0.004(4)
C113 0.021(8) 0.028(9) 0.032(9) -0.016(7) 0.001(7) 0.000(7)
C114 0.062(13) 0.038(10) 0.029(10) 0.007(8) 0.027(9) -0.001(9)
C115 0.047(10) 0.004(7) 0.023(9) -0.004(6) 0.013(7) -0.001(6)
C116 0.035(10) 0.016(8) 0.052(11) 0.002(8) -0.012(8) -0.001(7)
C117 0.029(9) 0.024(8) 0.025(9) -0.003(7) -0.003(7) 0.019(7)
C118 0.018(8) 0.040(10) 0.064(13) -0.017(9) -0.017(8) 0.012(7)
C119 0.017(8) 0.047(10) 0.030(9) -0.003(8) 0.003(7) 0.004(7)
C120 0.030(8) 0.011(7) 0.013(7) -0.001(6) 0.002(6) 0.007(6)
C121 0.024(9) 0.034(9) 0.054(12) 0.021(8) 0.016(8) 0.019(7)
C122 0.040(10) 0.036(10) 0.037(11) 0.005(8) -0.008(8) -0.003(8)
C123 0.045(10) 0.018(8) 0.042(11) -0.010(7) 0.011(8) -0.001(7)
C124 0.035(10) 0.045(11) 0.039(11) 0.010(9) 0.016(8) 0.017(8)
C125 0.062(13) 0.033(11) 0.063(14) -0.012(10) 0.002(11) -0.003(9)
C126 0.099(18) 0.049(13) 0.071(16) 0.005(11) -0.042(14) 0.000(12)
C127 0.14(2) 0.039(12) 0.084(18) 0.001(12) -0.063(17) 0.004(13)
C128 0.042(12) 0.062(14) 0.080(17) 0.000(12) -0.010(11) 0.005(10)
C129 0.068(13) 0.031(10) 0.039(11) 0.008(8) -0.017(10) -0.005(9)
C130 0.051(12) 0.070(13) 0.016(9) -0.010(9) 0.010(8) 0.016(9)
C131 0.099(17) 0.070(15) 0.027(11) -0.001(10) -0.013(11) 0.008(12)
C132 0.060(12) 0.046(11) 0.034(11) -0.002(9) -0.020(9) 0.014(9)
C133 0.09(2) 0.32(5) 0.07(2) -0.07(3) 0.023(18) -0.13(3)
C134 0.33(7) 0.14(4) 0.33(8) 0.14(5) -0.19(6) -0.09(4)
C135 0.055(13) 0.081(16) 0.059(15) -0.002(12) 0.031(11) -0.011(11)
C136 0.09(2) 0.12(2) 0.078(19) 0.029(18) 0.055(16) 0.045(18)
C141 0.053(18) 0.20(4) 0.046(18) 0.07(2) 0.019(15) 0.08(2)
C142 0.105(14) 0.103(14) 0.107(14) 0.003(5) 0.011(5) 0.001(5)
C143 0.21(5) 0.22(5) 0.25(7) -0.18(5) 0.15(5) -0.12(5)
C144 0.051(16) 0.041(15) 0.08(2) 0.001(15) -0.024(15) -0.017(13)
C145 0.18(5) 0.37(8) 0.14(4) 0.11(5) 0.11(4) 0.24(5)
C146 0.100(12) 0.104(12) 0.102(12) 0.000(5) 0.009(5) 0.002(5)
C147 0.048(16) 0.015(13) 0.23(4) 0.001(18) 0.08(2) -0.002(11)
C148 0.08(3) 0.11(3) 0.41(8) 0.17(4) 0.12(4) 0.05(2)
C149 0.004(7) 0.057(11) 0.048(12) -0.006(9) -0.004(7) 0.011(7)
C150 0.088(17) 0.042(12) 0.088(19) 0.032(12) 0.014(14) 0.012(11)
C151 0.08(2) 0.41(6) 0.020(13) -0.03(2) -0.004(13) -0.03(3)
C152 0.039(13) 0.21(3) 0.035(13) -0.024(16) -0.009(10) -0.008(15)
C153 0.034(12) 0.080(17) 0.17(3) -0.035(17) 0.027(15) -0.019(11)
C154 0.070(17) 0.069(16) 0.17(3) -0.001(18) 0.037(18) 0.002(13)
C155 0.12(3) 0.46(6) 0.025(14) -0.07(3) 0.038(16) -0.16(3)
C156 0.14(3) 0.64(9) 0.043(18) 0.01(3) 0.04(2) -0.20(4)

loop_
_atom_type_symbol
_atom_type_description
_atom_type_scat_dispersion_real
_atom_type_scat_dispersion_imag
_atom_type_scat_source
C C 0.0033 0.0016 'International Tables Vol C Tables 4.2.6.8 and 6.1.1.4'
H H 0.0000 0.0000 'International Tables Vol C Tables 4.2.6.8 and 6.1.1.4'
N N 0.0061 0.0033 'International Tables Vol C Tables 4.2.6.8 and 6.1.1.4'
O O 0.0106 0.0060 'International Tables Vol C Tables 4.2.6.8 and 6.1.1.4'
Re Re -1.0185 7.2310 'International Tables Vol C Tables 4.2.6.8 and 6.1.1.4'

loop_
_geom_angle_atom_site_label_1
_geom_angle_atom_site_label_2
_geom_angle_atom_site_label_3
_geom_angle
C1 Re1 C2 89.8(5)
C1 Re1 C3 85.2(6)
C2 Re1 C3 90.8(6)
C1 Re1 N2 96.2(5)
C2 Re1 N2 171.3(5)
C3 Re1 N2 96.0(5)
C1 Re1 N1 95.3(5)
C2 Re1 N1 90.4(5)
C3 Re1 N1 178.7(5)
N2 Re1 N1 82.7(4)
C1 Re1 N3 174.3(5)
C2 Re1 N3 95.8(5)
C3 Re1 N3 93.7(5)
N2 Re1 N3 78.4(4)
N1 Re1 N3 85.7(4)
C25 Re2 C23 86.7(6)
C25 Re2 C24 89.7(6)
C23 Re2 C24 87.5(6)
C25 Re2 N4 173.7(5)
C23 Re2 N4 91.0(5)
C24 Re2 N4 96.1(5)
C25 Re2 N5 95.6(5)
C23 Re2 N5 94.8(5)
C24 Re2 N5 174.3(5)
N4 Re2 N5 78.7(4)
C25 Re2 N6 95.3(5)
C23 Re2 N6 177.9(5)
C24 Re2 N6 93.3(5)
N4 Re2 N6 86.9(4)
N5 Re2 N6 84.3(4)
C37 Re3 C38 86.9(7)
C37 Re3 C36 90.2(6)
C38 Re3 C36 88.1(7)
C37 Re3 N8 98.2(5)
C38 Re3 N8 92.1(6)
C36 Re3 N8 171.5(5)
C37 Re3 N9 174.5(5)
C38 Re3 N9 96.5(6)
C36 Re3 N9 94.2(5)
N8 Re3 N9 77.4(4)
C37 Re3 N7 89.1(6)
C38 Re3 N7 175.6(6)
C36 Re3 N7 93.8(5)
N8 Re3 N7 86.7(4)
N9 Re3 N7 87.4(4)
C55 Re4 C53 89.3(6)
C55 Re4 C54 91.7(6)
C53 Re4 C54 85.2(6)
C55 Re4 N10 172.6(5)
C53 Re4 N10 95.8(5)
C54 Re4 N10 94.1(5)
C55 Re4 N12 90.6(5)
C53 Re4 N12 178.5(5)
C54 Re4 N12 96.3(5)
N10 Re4 N12 84.3(4)
C55 Re4 N11 94.7(6)
C53 Re4 N11 98.3(5)
C54 Re4 N11 172.7(5)
N10 Re4 N11 79.2(5)
N12 Re4 N11 80.2(4)
C63 Re5 C62 87.7(6)
C63 Re5 C61 86.7(6)
C62 Re5 C61 89.3(5)
C63 Re5 N15 96.3(5)
C62 Re5 N15 94.6(5)
C61 Re5 N15 175.2(5)
C63 Re5 N14 94.3(5)
C62 Re5 N14 173.1(5)
C61 Re5 N14 97.4(5)
N15 Re5 N14 78.7(4)
C63 Re5 N13 177.5(5)
C62 Re5 N13 94.7(5)
C61 Re5 N13 93.4(5)
N15 Re5 N13 83.5(4)
N14 Re5 N13 83.2(4)
C84 Re6 C85 92.9(6)
C84 Re6 C83 89.1(6)
C85 Re6 C83 88.9(6)
C84 Re6 N17 170.7(5)
C85 Re6 N17 96.4(5)
C83 Re6 N17 91.2(5)
C84 Re6 N16 93.7(5)
C85 Re6 N16 173.0(5)
C83 Re6 N16 93.5(5)
N17 Re6 N16 77.0(4)
C84 Re6 N18 91.4(5)
C85 Re6 N18 92.8(5)
C83 Re6 N18 178.2(6)
N17 Re6 N18 88.0(4)
N16 Re6 N18 84.8(4)
C96 Re7 C97 89.7(6)
C96 Re7 C98 89.4(6)
C97 Re7 C98 89.8(6)
C96 Re7 N21 96.6(5)
C97 Re7 N21 173.7(5)
C98 Re7 N21 89.8(5)
C96 Re7 N20 172.0(5)
C97 Re7 N20 97.6(5)
C98 Re7 N20 93.7(5)
N21 Re7 N20 76.1(4)
C96 Re7 N19 93.4(5)
C97 Re7 N19 91.2(5)
C98 Re7 N19 177.0(5)
N21 Re7 N19 88.9(4)
N20 Re7 N19 83.4(4)
C115 Re8 C113 90.2(6)
C115 Re8 C114 91.0(6)
C113 Re8 C114 84.8(6)
C115 Re8 N24 91.1(5)
C113 Re8 N24 177.8(5)
C114 Re8 N24 93.3(6)
C115 Re8 N22 171.5(5)
C113 Re8 N22 94.7(5)
C114 Re8 N22 96.4(5)
N24 Re8 N22 84.3(4)
C115 Re8 N23 95.2(5)
C113 Re8 N23 96.2(5)
C114 Re8 N23 173.8(5)
N24 Re8 N23 85.5(4)
N22 Re8 N23 77.4(4)
C124 O25 C121 103.0(11)
C128 O26 C125 105.8(14)
C135 O27 C136 107.4(17)
C132 O28 C131 105.0(13)
C144 O30 C141 103(2)
C148 O31 C145 86(3)
C149 O32 C152 104.0(17)
C153 O33 C156 112(2)
C5 N1 C4 116.0(12)
C5 N1 Re1 120.1(9)
C4 N1 Re1 123.9(9)
C16 N2 C17 102.5(11)
C16 N2 Re1 110.4(9)
C17 N2 Re1 146.9(9)
C10 N3 C9 102.6(11)
C10 N3 Re1 147.7(10)
C9 N3 Re1 108.7(8)
C9 N4 C15 101.8(11)
C9 N4 Re2 109.4(8)
C15 N4 Re2 148.3(9)
C16 N5 C22 103.4(10)
C16 N5 Re2 110.4(8)
C22 N5 Re2 145.9(9)
C26 N6 C27 116.2(13)
C26 N6 Re2 119.2(10)
C27 N6 Re2 124.5(10)
C34 N7 C35 112.7(12)
C34 N7 Re3 120.4(9)
C35 N7 Re3 126.5(9)
C46 N8 C47 102.1(11)
C46 N8 Re3 111.5(9)
C47 N8 Re3 146.1(10)
C39 N9 C40 103.2(10)
C39 N9 Re3 111.1(8)
C40 N9 Re3 145.6(8)
C39 N10 C45 99.8(11)
C39 N10 Re4 112.6(9)
C45 N10 Re4 147.6(9)
C52 N11 C46 101.6(11)
C52 N11 Re4 151.3(10)
C46 N11 Re4 107.1(9)
C56 N12 C57 115.1(12)
C56 N12 Re4 124.0(9)
C57 N12 Re4 120.5(9)
C64 N13 C65 115.2(12)
C64 N13 Re5 121.9(9)
C65 N13 Re5 122.8(9)
C69 N14 C70 100.4(11)
C69 N14 Re5 112.0(9)
C70 N14 Re5 147.4(9)
C76 N15 C77 99.0(12)
C76 N15 Re5 110.0(8)
C77 N15 Re5 150.9(11)
C76 N16 C82 101.2(11)
C76 N16 Re6 111.5(9)
C82 N16 Re6 146.5(9)
C69 N17 C75 101.2(10)
C69 N17 Re6 112.0(8)
C75 N17 Re6 145.8(8)
C87 N18 C86 115.5(13)
C87 N18 Re6 120.5(10)
C86 N18 Re6 123.9(10)
C94 N19 C95 115.0(13)
C94 N19 Re7 120.8(10)
C95 N19 Re7 124.2(9)
C99 N20 C100 102.3(11)
C99 N20 Re7 113.2(9)
C100 N20 Re7 144.1(9)
C106 N21 C107 103.8(11)
C106 N21 Re7 111.3(8)
C107 N21 Re7 143.2(8)
C99 N22 C105 102.1(11)
C99 N22 Re8 110.7(8)
C105 N22 Re8 146.6(9)
C106 N23 C112 106.6(11)
C106 N23 Re8 109.3(9)
C112 N23 Re8 142.1(9)
C117 N24 C116 114.8(12)
C117 N24 Re8 125.2(9)
C116 N24 Re8 120.0(9)
O1 C1 Re1 176.5(12)
O2 C2 Re1 178.4(13)
O3 C3 Re1 177.2(14)
N1 C4 C6 123.3(13)
N1 C4 H4 118.3
C6 C4 H4 118.3
N1 C5 C7 123.2(13)
N1 C5 H5 118.4
C7 C5 H5 118.4
C4 C6 C8 119.6(13)
C4 C6 H6 120.2
C8 C6 H6 120.2
C5 C7 C8 122.3(14)
C5 C7 H7 118.8
C8 C7 H7 118.8
C7 C8 C6 115.5(13)
C7 C8 C60 122.8(13)
C6 C8 C60 121.6(12)
N4 C9 N3 116.6(11)
N4 C9 C16 122.5(12)
N3 C9 C16 120.7(12)
N3 C10 C15 109.3(11)
N3 C10 C11 130.7(14)
C15 C10 C11 120.0(13)
C12 C11 C10 117.8(13)
C12 C11 H11 121.1
C10 C11 H11 121.1
C11 C12 C13 120.9(13)
C11 C12 H12 119.6
C13 C12 H12 119.6
C12 C13 C14 123.9(14)
C12 C13 H13 118.1
C14 C13 H13 118.1
C13 C14 C15 114.7(13)
C13 C14 H14 122.6
C15 C14 H14 122.6
N4 C15 C10 109.6(12)
N4 C15 C14 127.6(12)
C10 C15 C14 122.5(12)
N2 C16 N5 119.0(12)
N2 C16 C9 121.8(13)
N5 C16 C9 119.1(12)
C18 C17 N2 130.9(12)
C18 C17 C22 120.0(12)
N2 C17 C22 109.1(11)
C19 C18 C17 116.7(14)
C19 C18 H18 121.7
C17 C18 H18 121.7
C18 C19 C20 123.1(14)
C18 C19 H19 118.4
C20 C19 H19 118.4
C21 C20 C19 119.6(13)
C21 C20 H20 120.2
C19 C20 H20 120.2
C22 C21 C20 120.3(14)
C22 C21 H21 119.8
C20 C21 H21 119.8
C21 C22 N5 133.8(12)
C21 C22 C17 120.0(12)
N5 C22 C17 105.7(10)
O4 C23 Re2 177.5(13)
O5 C24 Re2 177.8(14)
O6 C25 Re2 178.1(11)
N6 C26 C28 122.4(14)
N6 C26 H26 118.8
C28 C26 H26 118.8
N6 C27 C29 124.3(14)
N6 C27 H27 117.8
C29 C27 H27 117.8
C30 C28 C26 123.5(14)
C30 C28 H28 118.2
C26 C28 H28 118.2
C27 C29 C30 120.5(14)
C27 C29 H29 119.8
C30 C29 H29 119.8
C28 C30 C29 113.0(13)
C28 C30 C31 122.8(13)
C29 C30 C31 124.2(13)
C32 C31 C33 113.9(13)
C32 C31 C30 122.1(14)
C33 C31 C30 123.9(13)
C34 C32 C31 122.4(14)
C34 C32 H32 118.8
C31 C32 H32 118.8
C35 C33 C31 121.2(14)
C35 C33 H33 119.4
C31 C33 H33 119.4
C32 C34 N7 125.0(14)
C32 C34 H34 117.5
N7 C34 H34 117.5
N7 C35 C33 124.7(13)
N7 C35 H35 117.7
C33 C35 H35 117.7
O7 C36 Re3 176.4(14)
O8 C37 Re3 174.3(13)
O9 C38 Re3 178.3(16)
N9 C39 N10 121.5(12)
N9 C39 C46 120.3(13)
N10 C39 C46 117.9(12)
C41 C40 N9 133.3(13)
C41 C40 C45 121.9(13)
N9 C40 C45 104.6(11)
C40 C41 C42 118.7(14)
C40 C41 H41 120.6
C42 C41 H41 120.6
C43 C42 C41 121.5(14)
C43 C42 H42 119.2
C41 C42 H42 119.2
C42 C43 C44 120.9(14)
C42 C43 H43 119.6
C44 C43 H43 119.6
C45 C44 C43 117.8(14)
C45 C44 H44 121.1
C43 C44 H44 121.1
C44 C45 N10 130.1(13)
C44 C45 C40 119.1(13)
N10 C45 C40 110.8(12)
N8 C46 N11 117.5(13)
N8 C46 C39 119.5(12)
N11 C46 C39 123.0(13)
N8 C47 C52 110.9(13)
N8 C47 C48 130.2(13)
C52 C47 C48 118.8(14)
C49 C48 C47 115.0(16)
C49 C48 H48 122.5
C47 C48 H48 122.5
C50 C49 C48 122.6(18)
C50 C49 H49 118.7
C48 C49 H49 118.7
C49 C50 C51 124.2(19)
C49 C50 H50 117.9
C51 C50 H50 117.9
C50 C51 C52 116.9(18)
C50 C51 H51 121.5
C52 C51 H51 121.5
C51 C52 N11 129.8(15)
C51 C52 C47 122.3(15)
N11 C52 C47 107.7(12)
O10 C53 Re4 176.1(14)
O11 C54 Re4 176.9(14)
O12 C55 Re4 174.7(13)
N12 C56 C58 124.1(13)
N12 C56 H56 118.0
C58 C56 H56 118.0
N12 C57 C59 124.5(15)
N12 C57 H57 117.8
C59 C57 H57 117.8
C56 C58 C60 117.8(13)
C56 C58 H58 121.1
C60 C58 H58 121.1
C60 C59 C57 118.5(15)
C60 C59 H59 120.8
C57 C59 H59 120.8
C59 C60 C58 120.0(14)
C59 C60 C8 121.5(14)
C58 C60 C8 118.4(13)
O13 C61 Re5 176.3(12)
O14 C62 Re5 175.6(12)
O15 C63 Re5 178.7(12)
N13 C64 C66 124.8(13)
N13 C64 H64 117.6
C66 C64 H64 117.6
C67 C65 N13 123.3(13)
C67 C65 H65 118.3
N13 C65 H65 118.3
C64 C66 C68 120.7(13)
C64 C66 H66 119.7
C68 C66 H66 119.7
C65 C67 C68 121.8(13)
C65 C67 H67 119.1
C68 C67 H67 119.1
C66 C68 C67 114.1(12)
C66 C68 C120 123.0(13)
C67 C68 C120 122.7(12)
N14 C69 N17 121.1(12)
N14 C69 C76 118.8(12)
N17 C69 C76 120.0(11)
C71 C70 C75 122.3(13)
C71 C70 N14 128.4(14)
C75 C70 N14 109.2(11)
C70 C71 C72 115.1(14)
C70 C71 H71 122.4
C72 C71 H71 122.4
C71 C72 C73 122.8(13)
C71 C72 H72 118.6
C73 C72 H72 118.6
C74 C73 C72 121.1(14)
C74 C73 H73 119.4
C72 C73 H73 119.4
C73 C74 C75 116.7(14)
C73 C74 H74 121.7
C75 C74 H74 121.7
C74 C75 C70 121.9(12)
C74 C75 N17 130.1(12)
C70 C75 N17 108.0(11)
N16 C76 N15 120.6(12)
N16 C76 C69 118.9(13)
N15 C76 C69 120.4(12)
C78 C77 N15 129.7(15)
C78 C77 C82 119.5(15)
N15 C77 C82 110.8(12)
C79 C78 C77 119.5(16)
C79 C78 H78 120.3
C77 C78 H78 120.3
C78 C79 C80 122.1(14)
C78 C79 H79 119.0
C80 C79 H79 119.0
C79 C80 C81 120.3(13)
C79 C80 H80 119.8
C81 C80 H80 119.8
C82 C81 C80 115.6(14)
C82 C81 H81 122.2
C80 C81 H81 122.2
C81 C82 N16 128.6(13)
C81 C82 C77 122.9(13)
N16 C82 C77 108.4(12)
O16 C83 Re6 176.4(15)
O17 C84 Re6 172.3(13)
O18 C85 Re6 177.9(13)
N18 C86 C88 125.7(14)
N18 C86 H86 117.2
C88 C86 H86 117.2
N18 C87 C89 124.8(15)
N18 C87 H87 117.6
C89 C87 H87 117.6
C86 C88 C90 117.5(14)
C86 C88 H88 121.3
C90 C88 H88 121.3
C90 C89 C87 118.6(14)
C90 C89 H89 120.7
C87 C89 H89 120.7
C89 C90 C88 117.9(13)
C89 C90 C91 121.7(13)
C88 C90 C91 120.5(13)
C93 C91 C92 115.5(14)
C93 C91 C90 122.9(13)
C92 C91 C90 121.6(13)
C91 C92 C94 119.2(15)
C91 C92 H92 120.4
C94 C92 H92 120.4
C95 C93 C91 120.8(15)
C95 C93 H93 119.6
C91 C93 H93 119.6
N19 C94 C92 125.1(15)
N19 C94 H94 117.5
C92 C94 H94 117.5
N19 C95 C93 124.1(14)
N19 C95 H95 117.9
C93 C95 H95 117.9
O19 C96 Re7 177.2(15)
O20 C97 Re7 179.1(15)
O21 C98 Re7 179.3(13)
N20 C99 N22 120.4(12)
N20 C99 C106 118.6(12)
N22 C99 C106 120.4(12)
N20 C100 C101 132.4(13)
N20 C100 C105 107.7(12)
C101 C100 C105 119.5(13)
C102 C101 C100 118.5(14)
C102 C101 H101 120.7
C100 C101 H101 120.7
C101 C102 C103 121.0(14)
C101 C102 H102 119.5
C103 C102 H102 119.5
C104 C103 C102 121.8(14)
C104 C103 H103 119.1
C102 C103 H103 119.1
C103 C104 C105 119.2(14)
C103 C104 H104 120.4
C105 C104 H104 120.4
N22 C105 C104 132.7(14)
N22 C105 C100 107.4(11)
C104 C105 C100 119.7(14)
N21 C106 N23 116.8(12)
N21 C106 C99 120.7(12)
N23 C106 C99 122.1(12)
C108 C107 N21 133.8(13)
C108 C107 C112 120.3(13)
N21 C107 C112 105.9(10)
C109 C108 C107 119.1(15)
C109 C108 H108 120.5
C107 C108 H108 120.5
C108 C109 C110 122.0(14)
C108 C109 H109 119.0
C110 C109 H109 119.0
C111 C110 C109 121.6(14)
C111 C110 H110 119.2
C109 C110 H110 119.2
C110 C111 C112 118.8(13)
C110 C111 H111 120.6
C112 C111 H111 120.6
N23 C112 C111 134.8(12)
N23 C112 C107 106.8(11)
C111 C112 C107 118.3(12)
O22 C113 Re8 176.5(14)
O23 C114 Re8 176.9(15)
O24 C115 Re8 175.1(13)
N24 C116 C118 124.3(14)
N24 C116 H116 117.8
C118 C116 H116 117.8
N24 C117 C119 125.8(13)
N24 C117 H117 117.1
C119 C117 H117 117.1
C116 C118 C120 120.2(13)
C116 C118 H118 119.9
C120 C118 H118 119.9
C117 C119 C120 119.4(13)
C117 C119 H119 120.3
C120 C119 H119 120.3
C118 C120 C119 115.3(13)
C118 C120 C68 120.8(12)
C119 C120 C68 123.9(13)
O25 C121 C122 103.5(11)
O25 C121 H12A 111.1
C122 C121 H12A 111.1
O25 C121 H12B 111.1
C122 C121 H12B 111.1
H12A C121 H12B 109.0
C123 C122 C121 103.1(12)
C123 C122 H12C 111.1
C121 C122 H12C 111.1
C123 C122 H12D 111.1
C121 C122 H12D 111.1
H12C C122 H12D 109.1
C122 C123 C124 104.8(12)
C122 C123 H12E 110.8
C124 C123 H12E 110.8
C122 C123 H12F 110.8
C124 C123 H12F 110.8
H12E C123 H12F 108.9
O25 C124 C123 105.3(12)
O25 C124 H12G 110.7
C123 C124 H12G 110.7
O25 C124 H12H 110.7
C123 C124 H12H 110.7
H12G C124 H12H 108.8
O26 C125 C126 104.8(15)
O26 C125 H12I 110.8
C126 C125 H12I 110.8
O26 C125 H12J 110.8
C126 C125 H12J 110.8
H12I C125 H12J 108.9
C125 C126 C127 102.2(15)
C125 C126 H12K 111.3
C127 C126 H12K 111.3
C125 C126 H12L 111.3
C127 C126 H12L 111.3
H12K C126 H12L 109.2
C128 C127 C126 105.1(16)
C128 C127 H12M 110.7
C126 C127 H12M 110.7
C128 C127 H12N 110.7
C126 C127 H12N 110.7
H12M C127 H12N 108.8
O26 C128 C127 104.7(17)
O26 C128 H12O 110.8
C127 C128 H12O 110.8
O26 C128 H12P 110.8
C127 C128 H12P 110.8
H12O C128 H12P 108.9
C132 C129 C130 102.1(13)
C132 C129 H12Q 111.4
C130 C129 H12Q 111.4
C132 C129 H12R 111.4
C130 C129 H12R 111.4
H12Q C129 H12R 109.2
C131 C130 C129 103.6(13)
C131 C130 H13A 111.0
C129 C130 H13A 111.0
C131 C130 H13B 111.0
C129 C130 H13B 111.0
H13A C130 H13B 109.0
O28 C131 C130 106.0(14)
O28 C131 H13C 110.5
C130 C131 H13C 110.5
O28 C131 H13D 110.5
C130 C131 H13D 110.5
H13C C131 H13D 108.7
O28 C132 C129 107.2(13)
O28 C132 H13E 110.3
C129 C132 H13E 110.3
O28 C132 H13F 110.3
C129 C132 H13F 110.3
H13E C132 H13F 108.5
C134 C133 C135 101(3)
C134 C133 H13G 111.5
C135 C133 H13G 111.5
C134 C133 H13H 111.5
C135 C133 H13H 111.5
H13G C133 H13H 109.3
C136 C134 C133 108(3)
C136 C134 H13I 110.1
C133 C134 H13I 110.1
C136 C134 H13J 110.1
C133 C134 H13J 110.1
H13I C134 H13J 108.4
O27 C135 C133 101.6(19)
O27 C135 H13K 111.5
C133 C135 H13K 111.5
O27 C135 H13L 111.5
C133 C135 H13L 111.5
H13K C135 H13L 109.3
C134 C136 O27 110(3)
C134 C136 H13M 109.7
O27 C136 H13M 109.7
C134 C136 H13N 109.7
O27 C136 H13N 109.7
H13M C136 H13N 108.2
C142 C141 O30 98(2)
C142 C141 H14A 112.2
O30 C141 H14A 112.2
C142 C141 H14B 112.2
O30 C141 H14B 112.2
H14A C141 H14B 109.8
C143 C142 C141 114(4)
C143 C142 H14C 108.7
C141 C142 H14C 108.7
C143 C142 H14D 108.7
C141 C142 H14D 108.7
H14C C142 H14D 107.6
C142 C143 C144 110(5)
C142 C143 H14E 109.6
C144 C143 H14E 109.6
C142 C143 H14F 109.6
C144 C143 H14F 109.6
H14E C143 H14F 108.1
C143 C144 O30 112(3)
C143 C144 H14G 109.2
O30 C144 H14G 109.2
C143 C144 H14H 109.2
O30 C144 H14H 109.2
H14G C144 H14H 107.9
O31 C145 C146 118(3)
O31 C145 C147 87(3)
C146 C145 C147 39.9(15)
O31 C145 H14I 107.7
C146 C145 H14I 107.7
C147 C145 H14I 97.3
O31 C145 H14J 107.7
C146 C145 H14J 107.7
C147 C145 H14J 145.4
H14I C145 H14J 107.1
C147 C146 C145 90(3)
C147 C146 H14K 113.6
C145 C146 H14K 113.6
C147 C146 H14L 113.6
C145 C146 H14L 113.6
H14K C146 H14L 110.9
C146 C147 C148 103(3)
C146 C147 C145 50(2)
C148 C147 C145 56.3(19)
C146 C147 H14M 111.2
C148 C147 H14M 111.2
C145 C147 H14M 109.7
C146 C147 H14N 111.2
C148 C147 H14N 111.2
C145 C147 H14N 141.0
H14M C147 H14N 109.1
O31 C148 C147 127(3)
O31 C148 H14O 105.6
C147 C148 H14O 105.6
O31 C148 H14P 105.6
C147 C148 H14P 105.6
H14O C148 H14P 106.1
C150 C149 O32 111.1(16)
C150 C149 H14Q 109.4
O32 C149 H14Q 109.4
C150 C149 H14R 109.4
O32 C149 H14R 109.4
H14Q C149 H14R 108.0
C149 C150 C151 104.6(17)
C149 C150 H15A 110.8
C151 C150 H15A 110.8
C149 C150 H15B 110.8
C151 C150 H15B 110.8
H15A C150 H15B 108.9
C152 C151 C150 109.7(18)
C152 C151 H15C 109.7
C150 C151 H15C 109.7
C152 C151 H15D 109.7
C150 C151 H15D 109.7
H15C C151 H15D 108.2
C151 C152 O32 106.7(18)
C151 C152 H15E 110.4
O32 C152 H15E 110.4
C151 C152 H15F 110.4
O32 C152 H15F 110.4
H15E C152 H15F 108.6
O33 C153 C154 103(2)
O33 C153 H15G 111.2
C154 C153 H15G 111.2
O33 C153 H15H 111.2
C154 C153 H15H 111.2
H15G C153 H15H 109.1
C155 C154 C153 110(2)
C155 C154 H15I 109.7
C153 C154 H15I 109.7
C155 C154 H15J 109.7
C153 C154 H15J 109.7
H15I C154 H15J 108.2
C154 C155 C156 99(3)
C154 C155 H15K 112.0
C156 C155 H15K 112.0
C154 C155 H15L 112.0
C156 C155 H15L 112.0
H15K C155 H15L 109.6
O33 C156 C155 105(2)
O33 C156 H15M 110.8
C155 C156 H15M 110.8
O33 C156 H15N 110.8
C155 C156 H15N 110.8
H15M C156 H15N 108.9

loop_
_geom_bond_atom_site_label_1
_geom_bond_atom_site_label_2
_geom_bond_distance
Re1 C1 1.910(15)
Re1 C2 1.919(14)
Re1 C3 1.954(16)
Re1 N2 2.207(10)
Re1 N1 2.208(10)
Re1 N3 2.235(11)
Re2 C25 1.869(16)
Re2 C23 1.877(15)
Re2 C24 1.914(17)
Re2 N4 2.199(11)
Re2 N5 2.216(11)
Re2 N6 2.259(12)
Re3 C37 1.894(17)
Re3 C38 1.898(15)
Re3 C36 1.913(16)
Re3 N8 2.195(10)
Re3 N9 2.199(10)
Re3 N7 2.212(10)
Re4 C55 1.921(17)
Re4 C53 1.937(16)
Re4 C54 1.944(17)
Re4 N10 2.191(11)
Re4 N12 2.215(11)
Re4 N11 2.215(10)
Re5 C63 1.899(15)
Re5 C62 1.912(15)
Re5 C61 1.919(15)
Re5 N15 2.167(12)
Re5 N14 2.197(11)
Re5 N13 2.199(11)
Re6 C84 1.884(12)
Re6 C85 1.900(14)
Re6 C83 1.910(18)
Re6 N17 2.194(10)
Re6 N16 2.218(10)
Re6 N18 2.233(12)
Re7 C96 1.898(16)
Re7 C97 1.912(15)
Re7 C98 1.931(16)
Re7 N21 2.199(11)
Re7 N20 2.202(10)
Re7 N19 2.233(11)
Re8 C115 1.908(15)
Re8 C113 1.920(15)
Re8 C114 1.939(18)
Re8 N24 2.200(10)
Re8 N22 2.227(10)
Re8 N23 2.258(11)
O1 C1 1.158(15)
O2 C2 1.153(15)
O3 C3 1.104(17)
O4 C23 1.176(16)
O5 C24 1.158(17)
O6 C25 1.199(16)
O7 C36 1.181(16)
O8 C37 1.169(17)
O9 C38 1.153(16)
O10 C53 1.129(16)
O11 C54 1.132(17)
O12 C55 1.150(17)
O13 C61 1.147(15)
O14 C62 1.158(15)
O15 C63 1.169(16)
O16 C83 1.141(18)
O17 C84 1.172(14)
O18 C85 1.170(15)
O19 C96 1.133(16)
O20 C97 1.165(16)
O21 C98 1.144(16)
O22 C113 1.152(16)
O23 C114 1.125(18)
O24 C115 1.150(16)
O25 C124 1.428(17)
O25 C121 1.441(17)
O26 C128 1.390(19)
O26 C125 1.445(19)
O27 C135 1.44(2)
O27 C136 1.45(2)
O28 C132 1.391(17)
O28 C131 1.48(2)
O30 C144 1.32(3)
O30 C141 1.55(3)
O31 C148 1.22(4)
O31 C145 1.23(4)
O32 C149 1.44(2)
O32 C152 1.54(2)
O33 C153 1.37(3)
O33 C156 1.39(3)
N1 C5 1.336(15)
N1 C4 1.350(17)
N2 C16 1.323(16)
N2 C17 1.406(15)
N3 C10 1.357(16)
N3 C9 1.362(16)
N4 C9 1.351(16)
N4 C15 1.378(16)
N5 C16 1.356(17)
N5 C22 1.416(15)
N6 C26 1.297(17)
N6 C27 1.338(17)
N7 C34 1.340(16)
N7 C35 1.349(17)
N8 C46 1.333(17)
N8 C47 1.383(17)
N9 C39 1.329(15)
N9 C40 1.428(16)
N10 C39 1.337(17)
N10 C45 1.414(17)
N11 C52 1.396(16)
N11 C46 1.403(17)
N12 C56 1.351(15)
N12 C57 1.361(17)
N13 C64 1.327(15)
N13 C65 1.374(17)
N14 C69 1.326(15)
N14 C70 1.441(15)
N15 C76 1.384(18)
N15 C77 1.408(18)
N16 C76 1.344(16)
N16 C82 1.412(15)
N17 C69 1.333(16)
N17 C75 1.435(15)
N18 C87 1.295(17)
N18 C86 1.344(18)
N19 C94 1.312(18)
N19 C95 1.342(18)
N20 C99 1.285(16)
N20 C100 1.403(16)
N21 C106 1.309(15)
N21 C107 1.409(16)
N22 C99 1.332(16)
N22 C105 1.386(17)
N23 C106 1.317(16)
N23 C112 1.334(15)
N24 C117 1.332(17)
N24 C116 1.349(16)
C4 C6 1.386(19)
C4 H4 0.9500
C5 C7 1.358(19)
C5 H5 0.9500
C6 C8 1.398(18)
C6 H6 0.9500
C7 C8 1.366(19)
C7 H7 0.9500
C8 C60 1.513(19)
C9 C16 1.414(18)
C10 C15 1.398(18)
C10 C11 1.416(16)
C11 C12 1.364(18)
C11 H11 0.9500
C12 C13 1.381(18)
C12 H12 0.9500
C13 C14 1.393(18)
C13 H13 0.9500
C14 C15 1.398(18)
C14 H14 0.9500
C17 C18 1.399(17)
C17 C22 1.462(17)
C18 C19 1.35(2)
C18 H18 0.9500
C19 C20 1.41(2)
C19 H19 0.9500
C20 C21 1.366(19)
C20 H20 0.9500
C21 C22 1.329(17)
C21 H21 0.9500
C26 C28 1.374(19)
C26 H26 0.9500
C27 C29 1.365(19)
C27 H27 0.9500
C28 C30 1.373(19)
C28 H28 0.9500
C29 C30 1.396(18)
C29 H29 0.9500
C30 C31 1.472(18)
C31 C32 1.368(19)
C31 C33 1.372(19)
C32 C34 1.337(19)
C32 H32 0.9500
C33 C35 1.36(2)
C33 H33 0.9500
C34 H34 0.9500
C35 H35 0.9500
C39 C46 1.419(19)
C40 C41 1.291(18)
C40 C45 1.462(18)
C41 C42 1.418(18)
C41 H41 0.9500
C42 C43 1.359(19)
C42 H42 0.9500
C43 C44 1.402(19)
C43 H43 0.9500
C44 C45 1.382(18)
C44 H44 0.9500
C47 C52 1.419(19)
C47 C48 1.44(2)
C48 C49 1.41(2)
C48 H48 0.9500
C49 C50 1.34(2)
C49 H49 0.9500
C50 C51 1.34(2)
C50 H50 0.9500
C51 C52 1.38(2)
C51 H51 0.9500
C56 C58 1.381(17)
C56 H56 0.9500
C57 C59 1.36(2)
C57 H57 0.9500
C58 C60 1.385(19)
C58 H58 0.9500
C59 C60 1.36(2)
C59 H59 0.9500
C64 C66 1.385(18)
C64 H64 0.9500
C65 C67 1.364(18)
C65 H65 0.9500
C66 C68 1.404(19)
C66 H66 0.9500
C67 C68 1.410(18)
C67 H67 0.9500
C68 C120 1.443(17)
C69 C76 1.427(17)
C70 C71 1.381(17)
C70 C75 1.399(18)
C71 C72 1.390(19)
C71 H71 0.9500
C72 C73 1.41(2)
C72 H72 0.9500
C73 C74 1.364(19)
C73 H73 0.9500
C74 C75 1.392(17)
C74 H74 0.9500
C77 C78 1.371(19)
C77 C82 1.42(2)
C78 C79 1.370(19)
C78 H78 0.9500
C79 C80 1.41(2)
C79 H79 0.9500
C80 C81 1.427(19)
C80 H80 0.9500
C81 C82 1.401(18)
C81 H81 0.9500
C86 C88 1.369(19)
C86 H86 0.9500
C87 C89 1.40(2)
C87 H87 0.9500
C88 C90 1.398(18)
C88 H88 0.9500
C89 C90 1.38(2)
C89 H89 0.9500
C90 C91 1.497(19)
C91 C93 1.384(19)
C91 C92 1.39(2)
C92 C94 1.41(2)
C92 H92 0.9500
C93 C95 1.378(19)
C93 H93 0.9500
C94 H94 0.9500
C95 H95 0.9500
C99 C106 1.431(17)
C100 C101 1.413(18)
C100 C105 1.429(19)
C101 C102 1.378(18)
C101 H101 0.9500
C102 C103 1.40(2)
C102 H102 0.9500
C103 C104 1.354(19)
C103 H103 0.9500
C104 C105 1.404(17)
C104 H104 0.9500
C107 C108 1.375(17)
C107 C112 1.465(17)
C108 C109 1.34(2)
C108 H108 0.9500
C109 C110 1.39(2)
C109 H109 0.9500
C110 C111 1.369(18)
C110 H110 0.9500
C111 C112 1.394(18)
C111 H111 0.9500
C116 C118 1.382(19)
C116 H116 0.9500
C117 C119 1.370(19)
C117 H117 0.9500
C118 C120 1.399(18)
C118 H118 0.9500
C119 C120 1.415(18)
C119 H119 0.9500
C121 C122 1.53(2)
C121 H12A 0.9900
C121 H12B 0.9900
C122 C123 1.504(19)
C122 H12C 0.9900
C122 H12D 0.9900
C123 C124 1.52(2)
C123 H12E 0.9900
C123 H12F 0.9900
C124 H12G 0.9900
C124 H12H 0.9900
C125 C126 1.49(2)
C125 H12I 0.9900
C125 H12J 0.9900
C126 C127 1.56(2)
C126 H12K 0.9900
C126 H12L 0.9900
C127 C128 1.47(3)
C127 H12M 0.9900
C127 H12N 0.9900
C128 H12O 0.9900
C128 H12P 0.9900
C129 C132 1.49(2)
C129 C130 1.58(2)
C129 H12Q 0.9900
C129 H12R 0.9900
C130 C131 1.53(2)
C130 H13A 0.9900
C130 H13B 0.9900
C131 H13C 0.9900
C131 H13D 0.9900
C132 H13E 0.9900
C132 H13F 0.9900
C133 C134 1.48(5)
C133 C135 1.57(3)
C133 H13G 0.9900
C133 H13H 0.9900
C134 C136 1.36(4)
C134 H13I 0.9900
C134 H13J 0.9900
C135 H13K 0.9900
C135 H13L 0.9900
C136 H13M 0.9900
C136 H13N 0.9900
C141 C142 1.40(4)
C141 H14A 0.9900
C141 H14B 0.9900
C142 C143 1.23(6)
C142 H14C 0.9900
C142 H14D 0.9900
C143 C144 1.28(4)
C143 H14E 0.9900
C143 H14F 0.9900
C144 H14G 0.9900
C144 H14H 0.9900
C145 C146 1.53(4)
C145 C147 2.00(4)
C145 H14I 0.9900
C145 H14J 0.9900
C146 C147 1.28(3)
C146 H14K 0.9900
C146 H14L 0.9900
C147 C148 1.35(4)
C147 H14M 0.9900
C147 H14N 0.9900
C148 H14O 0.9900
C148 H14P 0.9900
C149 C150 1.43(2)
C149 H14Q 0.9900
C149 H14R 0.9900
C150 C151 1.49(3)
C150 H15A 0.9900
C150 H15B 0.9900
C151 C152 1.42(3)
C151 H15C 0.9900
C151 H15D 0.9900
C152 H15E 0.9900
C152 H15F 0.9900
C153 C154 1.53(3)
C153 H15G 0.9900
C153 H15H 0.9900
C154 C155 1.44(3)
C154 H15I 0.9900
C154 H15J 0.9900
C155 C156 1.55(4)
C155 H15K 0.9900
C155 H15L 0.9900
C156 H15M 0.9900
C156 H15N 0.9900

loop_
_geom_torsion_atom_site_label_1
_geom_torsion_atom_site_label_2
_geom_torsion_atom_site_label_3
_geom_torsion_atom_site_label_4
_geom_torsion
C1 Re1 N1 C5 -30.4(10)
C2 Re1 N1 C5 -120.2(10)
C3 Re1 N1 C5 81(21)
N2 Re1 N1 C5 65.2(10)
N3 Re1 N1 C5 144.0(10)
C1 Re1 N1 C4 146.8(11)
C2 Re1 N1 C4 57.0(11)
C3 Re1 N1 C4 -102(21)
N2 Re1 N1 C4 -117.6(10)
N3 Re1 N1 C4 -38.8(10)
C1 Re1 N2 C16 -178.2(10)
C2 Re1 N2 C16 49(3)
C3 Re1 N2 C16 -92.4(10)
N1 Re1 N2 C16 87.3(9)
N3 Re1 N2 C16 0.2(9)
C1 Re1 N2 C17 -2.8(16)
C2 Re1 N2 C17 -136(3)
C3 Re1 N2 C17 83.0(16)
N1 Re1 N2 C17 -97.4(16)
N3 Re1 N2 C17 175.6(16)
C1 Re1 N3 C10 -149(5)
C2 Re1 N3 C10 21.4(18)
C3 Re1 N3 C10 -69.8(17)
N2 Re1 N3 C10 -165.2(18)
N1 Re1 N3 C10 111.4(17)
C1 Re1 N3 C9 16(6)
C2 Re1 N3 C9 -173.4(9)
C3 Re1 N3 C9 95.4(10)
N2 Re1 N3 C9 0.0(9)
N1 Re1 N3 C9 -83.4(9)
C25 Re2 N4 C9 -26(5)
C23 Re2 N4 C9 -95.3(10)
C24 Re2 N4 C9 177.1(10)
N5 Re2 N4 C9 -0.6(9)
N6 Re2 N4 C9 84.2(9)
C25 Re2 N4 C15 143(4)
C23 Re2 N4 C15 73.9(18)
C24 Re2 N4 C15 -13.6(18)
N5 Re2 N4 C15 168.7(18)
N6 Re2 N4 C15 -106.6(18)
C25 Re2 N5 C16 178.0(10)
C23 Re2 N5 C16 90.8(10)
C24 Re2 N5 C16 -23(6)
N4 Re2 N5 C16 0.7(9)
N6 Re2 N5 C16 -87.3(10)
C25 Re2 N5 C22 4.9(17)
C23 Re2 N5 C22 -82.3(16)
C24 Re2 N5 C22 164(5)
N4 Re2 N5 C22 -172.4(17)
N6 Re2 N5 C22 99.7(16)
C25 Re2 N6 C26 0.1(12)
C23 Re2 N6 C26 -160(13)
C24 Re2 N6 C26 90.1(12)
N4 Re2 N6 C26 -173.9(12)
N5 Re2 N6 C26 -95.0(12)
C25 Re2 N6 C27 176.5(11)
C23 Re2 N6 C27 16(14)
C24 Re2 N6 C27 -93.5(12)
N4 Re2 N6 C27 2.5(11)
N5 Re2 N6 C27 81.4(11)
C37 Re3 N7 C34 -49.8(11)
C38 Re3 N7 C34 -75(7)
C36 Re3 N7 C34 40.4(11)
N8 Re3 N7 C34 -148.1(11)
N9 Re3 N7 C34 134.4(11)
C37 Re3 N7 C35 122.4(12)
C38 Re3 N7 C35 97(7)
C36 Re3 N7 C35 -147.4(12)
N8 Re3 N7 C35 24.1(11)
N9 Re3 N7 C35 -53.3(11)
C37 Re3 N8 C46 -178.7(10)
C38 Re3 N8 C46 94.1(10)
C36 Re3 N8 C46 3(4)
N9 Re3 N8 C46 -2.1(9)
N7 Re3 N8 C46 -90.1(9)
C37 Re3 N8 C47 9.2(18)
C38 Re3 N8 C47 -78.0(17)
C36 Re3 N8 C47 -169(3)
N9 Re3 N8 C47 -174.1(17)
N7 Re3 N8 C47 97.8(17)
C37 Re3 N9 C39 36(6)
C38 Re3 N9 C39 -91.1(10)
C36 Re3 N9 C39 -179.6(10)
N8 Re3 N9 C39 -0.4(9)
N7 Re3 N9 C39 86.7(9)
C37 Re3 N9 C40 -146(6)
C38 Re3 N9 C40 86.3(16)
C36 Re3 N9 C40 -2.2(16)
N8 Re3 N9 C40 177.0(16)
N7 Re3 N9 C40 -95.9(16)
C55 Re4 N10 C39 -32(5)
C53 Re4 N10 C39 101.3(10)
C54 Re4 N10 C39 -173.2(10)
N12 Re4 N10 C39 -77.2(10)
N11 Re4 N10 C39 3.9(9)
C55 Re4 N10 C45 150(4)
C53 Re4 N10 C45 -77.6(17)
C54 Re4 N10 C45 8.0(18)
N12 Re4 N10 C45 103.9(17)
N11 Re4 N10 C45 -175.0(17)
C55 Re4 N11 C52 -8(2)
C53 Re4 N11 C52 82(2)
C54 Re4 N11 C52 -160(4)
N10 Re4 N11 C52 176(2)
N12 Re4 N11 C52 -98(2)
C55 Re4 N11 C46 173.7(9)
C53 Re4 N11 C46 -96.4(9)
C54 Re4 N11 C46 22(5)
N10 Re4 N11 C46 -2.1(8)
N12 Re4 N11 C46 83.9(9)
C55 Re4 N12 C56 146.2(11)
C53 Re4 N12 C56 -130(20)
C54 Re4 N12 C56 54.5(12)
N10 Re4 N12 C56 -39.0(11)
N11 Re4 N12 C56 -119.1(11)
C55 Re4 N12 C57 -26.6(12)
C53 Re4 N12 C57 57(21)
C54 Re4 N12 C57 -118.3(11)
N10 Re4 N12 C57 148.2(11)
N11 Re4 N12 C57 68.1(11)
C63 Re5 N13 C64 -149(11)
C62 Re5 N13 C64 29.2(11)
C61 Re5 N13 C64 118.8(11)
N15 Re5 N13 C64 -64.8(11)
N14 Re5 N13 C64 -144.2(11)
C63 Re5 N13 C65 33(11)
C62 Re5 N13 C65 -148.2(11)
C61 Re5 N13 C65 -58.7(11)
N15 Re5 N13 C65 117.7(11)
N14 Re5 N13 C65 38.4(10)
C63 Re5 N14 C69 -93.1(9)
C62 Re5 N14 C69 14(4)
C61 Re5 N14 C69 179.7(9)
N15 Re5 N14 C69 2.5(9)
N13 Re5 N14 C69 87.1(9)
C63 Re5 N14 C70 79.1(15)
C62 Re5 N14 C70 -174(3)
C61 Re5 N14 C70 -8.1(15)
N15 Re5 N14 C70 174.7(15)
N13 Re5 N14 C70 -100.6(15)
C63 Re5 N15 C76 92.9(9)
C62 Re5 N15 C76 -178.9(9)
C61 Re5 N15 C76 -36(6)
N14 Re5 N15 C76 -0.3(8)
N13 Re5 N15 C76 -84.6(9)
C63 Re5 N15 C77 -82.7(18)
C62 Re5 N15 C77 5.6(19)
C61 Re5 N15 C77 149(6)
N14 Re5 N15 C77 -175.8(19)
N13 Re5 N15 C77 99.8(18)
C84 Re6 N16 C76 -174.5(9)
C85 Re6 N16 C76 25(4)
C83 Re6 N16 C76 -85.2(9)
N17 Re6 N16 C76 5.2(8)
N18 Re6 N16 C76 94.4(9)
C84 Re6 N16 C82 -7.4(16)
C85 Re6 N16 C82 -168(4)
C83 Re6 N16 C82 81.9(16)
N17 Re6 N16 C82 172.3(16)
N18 Re6 N16 C82 -98.5(16)
C84 Re6 N17 C69 -5(3)
C85 Re6 N17 C69 176.0(9)
C83 Re6 N17 C69 87.0(10)
N16 Re6 N17 C69 -6.3(9)
N18 Re6 N17 C69 -91.4(9)
C84 Re6 N17 C75 -170(3)
C85 Re6 N17 C75 10.3(16)
C83 Re6 N17 C75 -78.7(15)
N16 Re6 N17 C75 -172.0(15)
N18 Re6 N17 C75 102.9(15)
C84 Re6 N18 C87 37.7(12)
C85 Re6 N18 C87 -55.2(12)
C83 Re6 N18 C87 145(16)
N17 Re6 N18 C87 -151.6(11)
N16 Re6 N18 C87 131.3(11)
C84 Re6 N18 C86 -138.3(11)
C85 Re6 N18 C86 128.8(11)
C83 Re6 N18 C86 -31(17)
N17 Re6 N18 C86 32.4(11)
N16 Re6 N18 C86 -44.7(11)
C96 Re7 N19 C94 -71.0(12)
C97 Re7 N19 C94 18.8(12)
C98 Re7 N19 C94 129(10)
N21 Re7 N19 C94 -167.5(11)
N20 Re7 N19 C94 116.3(11)
C96 Re7 N19 C95 113.3(11)
C97 Re7 N19 C95 -156.9(11)
C98 Re7 N19 C95 -47(10)
N21 Re7 N19 C95 16.7(11)
N20 Re7 N19 C95 -59.4(11)
C96 Re7 N20 C99 23(4)
C97 Re7 N20 C99 -179.5(10)
C98 Re7 N20 C99 -89.2(10)
N21 Re7 N20 C99 -0.3(9)
N19 Re7 N20 C99 90.2(10)
C96 Re7 N20 C100 -166(4)
C97 Re7 N20 C100 -8.9(15)
C98 Re7 N20 C100 81.4(15)
N21 Re7 N20 C100 170.3(15)
N19 Re7 N20 C100 -99.2(14)
C96 Re7 N21 C106 -176.6(10)
C97 Re7 N21 C106 8(5)
C98 Re7 N21 C106 94.0(10)
N20 Re7 N21 C106 0.2(9)
N19 Re7 N21 C106 -83.3(9)
C96 Re7 N21 C107 22.0(15)
C97 Re7 N21 C107 -154(4)
C98 Re7 N21 C107 -67.4(15)
N20 Re7 N21 C107 -161.2(15)
N19 Re7 N21 C107 115.3(14)
C115 Re8 N22 C99 -29(4)
C113 Re8 N22 C99 95.8(9)
C114 Re8 N22 C99 -178.9(10)
N24 Re8 N22 C99 -86.2(9)
N23 Re8 N22 C99 0.5(9)
C115 Re8 N22 C105 163(3)
C113 Re8 N22 C105 -72.3(16)
C114 Re8 N22 C105 13.0(17)
N24 Re8 N22 C105 105.7(16)
N23 Re8 N22 C105 -167.6(16)
C115 Re8 N23 C106 175.8(9)
C113 Re8 N23 C106 -93.4(9)
C114 Re8 N23 C106 6(5)
N24 Re8 N23 C106 85.1(9)
N22 Re8 N23 C106 0.0(8)
C115 Re8 N23 C112 -23.6(14)
C113 Re8 N23 C112 67.2(15)
C114 Re8 N23 C112 166(5)
N24 Re8 N23 C112 -114.2(14)
N22 Re8 N23 C112 160.6(14)
C115 Re8 N24 C117 -68.9(12)
C113 Re8 N24 C117 166(13)
C114 Re8 N24 C117 -160.0(12)
N22 Re8 N24 C117 104.0(11)
N23 Re8 N24 C117 26.2(11)
C115 Re8 N24 C116 108.6(12)
C113 Re8 N24 C116 -17(14)
C114 Re8 N24 C116 17.5(12)
N22 Re8 N24 C116 -78.5(11)
N23 Re8 N24 C116 -156.3(11)
C2 Re1 C1 O1 177(100)
C3 Re1 C1 O1 -92(21)
N2 Re1 C1 O1 4(21)
N1 Re1 C1 O1 87(21)
N3 Re1 C1 O1 -12(25)
C1 Re1 C2 O2 -103(41)
C3 Re1 C2 O2 172(100)
N2 Re1 C2 O2 31(43)
N1 Re1 C2 O2 -8(41)
N3 Re1 C2 O2 78(41)
C1 Re1 C3 O3 30(30)
C2 Re1 C3 O3 120(30)
N2 Re1 C3 O3 -66(30)
N1 Re1 C3 O3 -82(39)
N3 Re1 C3 O3 -144(30)
C5 N1 C4 C6 0(2)
Re1 N1 C4 C6 -177.2(11)
C4 N1 C5 C7 -1(2)
Re1 N1 C5 C7 176.7(11)
N1 C4 C6 C8 2(2)
N1 C5 C7 C8 0(2)
C5 C7 C8 C6 2(2)
C5 C7 C8 C60 -176.4(13)
C4 C6 C8 C7 -3(2)
C4 C6 C8 C60 175.9(13)
C15 N4 C9 N3 1.4(16)
Re2 N4 C9 N3 175.6(10)
C15 N4 C9 C16 -173.9(13)
Re2 N4 C9 C16 0.4(16)
C10 N3 C9 N4 -3.6(16)
Re1 N3 C9 N4 -175.6(9)
C10 N3 C9 C16 171.7(13)
Re1 N3 C9 C16 -0.3(16)
C9 N3 C10 C15 4.3(14)
Re1 N3 C10 C15 169.9(13)
C9 N3 C10 C11 -177.3(14)
Re1 N3 C10 C11 -12(3)
N3 C10 C11 C12 -179.9(14)
C15 C10 C11 C12 -2(2)
C10 C11 C12 C13 1(2)
C11 C12 C13 C14 -3(2)
C12 C13 C14 C15 5(2)
C9 N4 C15 C10 1.5(14)
Re2 N4 C15 C10 -168.1(13)
C9 N4 C15 C14 175.2(14)
Re2 N4 C15 C14 6(3)
N3 C10 C15 N4 -3.8(16)
C11 C10 C15 N4 177.6(12)
N3 C10 C15 C14 -177.9(13)
C11 C10 C15 C14 4(2)
C13 C14 C15 N4 -177.8(13)
C13 C14 C15 C10 -5(2)
C17 N2 C16 N5 -2.6(16)
Re1 N2 C16 N5 174.8(10)
C17 N2 C16 C9 -177.9(13)
Re1 N2 C16 C9 -0.5(17)
C22 N5 C16 N2 -0.2(17)
Re2 N5 C16 N2 -176.2(10)
C22 N5 C16 C9 175.3(12)
Re2 N5 C16 C9 -0.8(16)
N4 C9 C16 N2 175.6(13)
N3 C9 C16 N2 1(2)
N4 C9 C16 N5 0(2)
N3 C9 C16 N5 -174.8(13)
C16 N2 C17 C18 -174.8(14)
Re1 N2 C17 C18 10(3)
C16 N2 C17 C22 4.1(14)
Re1 N2 C17 C22 -171.4(12)
N2 C17 C18 C19 176.8(14)
C22 C17 C18 C19 -2(2)
C17 C18 C19 C20 4(2)
C18 C19 C20 C21 -5(2)
C19 C20 C21 C22 5(2)
C20 C21 C22 N5 -173.6(15)
C20 C21 C22 C17 -3(2)
C16 N5 C22 C21 174.4(16)
Re2 N5 C22 C21 -12(3)
C16 N5 C22 C17 2.7(14)
Re2 N5 C22 C17 176.1(12)
C18 C17 C22 C21 2(2)
N2 C17 C22 C21 -177.5(13)
C18 C17 C22 N5 174.6(12)
N2 C17 C22 N5 -4.4(14)
C25 Re2 C23 O4 92(29)
C24 Re2 C23 O4 2(29)
N4 Re2 C23 O4 -94(29)
N5 Re2 C23 O4 -173(100)
N6 Re2 C23 O4 -107(29)
C25 Re2 C24 O5 -125(41)
C23 Re2 C24 O5 -39(41)
N4 Re2 C24 O5 52(41)
N5 Re2 C24 O5 76(43)
N6 Re2 C24 O5 139(41)
C23 Re2 C25 O6 105(37)
C24 Re2 C25 O6 -167(100)
N4 Re2 C25 O6 36(39)
N5 Re2 C25 O6 11(37)
N6 Re2 C25 O6 -74(37)
C27 N6 C26 C28 0(2)
Re2 N6 C26 C28 176.9(13)
C26 N6 C27 C29 0(2)
Re2 N6 C27 C29 -176.5(12)
N6 C26 C28 C30 -1(3)
N6 C27 C29 C30 1(2)
C26 C28 C30 C29 1(2)
C26 C28 C30 C31 -177.8(15)
C27 C29 C30 C28 -1(2)
C27 C29 C30 C31 178.0(13)
C28 C30 C31 C32 -32(2)
C29 C30 C31 C32 149.2(15)
C28 C30 C31 C33 149.2(16)
C29 C30 C31 C33 -30(2)
C33 C31 C32 C34 2(2)
C30 C31 C32 C34 -177.3(15)
C32 C31 C33 C35 -1(2)
C30 C31 C33 C35 178.5(14)
C31 C32 C34 N7 -2(3)
C35 N7 C34 C32 1(2)
Re3 N7 C34 C32 174.1(13)
C34 N7 C35 C33 0(2)
Re3 N7 C35 C33 -172.4(12)
C31 C33 C35 N7 0(3)
C37 Re3 C36 O7 142(20)
C38 Re3 C36 O7 -131(20)
N8 Re3 C36 O7 -40(22)
N9 Re3 C36 O7 -35(20)
N7 Re3 C36 O7 53(20)
C38 Re3 C37 O8 81(16)
C36 Re3 C37 O8 169(16)
N8 Re3 C37 O8 -10(16)
N9 Re3 C37 O8 -46(20)
N7 Re3 C37 O8 -97(16)
C37 Re3 C38 O9 2(54)
C36 Re3 C38 O9 -89(54)
N8 Re3 C38 O9 100(54)
N9 Re3 C38 O9 177(100)
N7 Re3 C38 O9 27(59)
C40 N9 C39 N10 -1.7(17)
Re3 N9 C39 N10 176.8(10)
C40 N9 C39 C46 -175.5(12)
Re3 N9 C39 C46 3.0(16)
C45 N10 C39 N9 0.4(17)
Re4 N10 C39 N9 -179.0(10)
C45 N10 C39 C46 174.4(12)
Re4 N10 C39 C46 -5.0(16)
C39 N9 C40 C41 176.8(17)
Re3 N9 C40 C41 -1(3)
C39 N9 C40 C45 2.1(14)
Re3 N9 C40 C45 -175.4(12)
N9 C40 C41 C42 -175.2(14)
C45 C40 C41 C42 -1(2)
C40 C41 C42 C43 1(2)
C41 C42 C43 C44 -2(2)
C42 C43 C44 C45 2(2)
C43 C44 C45 N10 177.1(14)
C43 C44 C45 C40 -1(2)
C39 N10 C45 C44 -177.4(15)
Re4 N10 C45 C44 2(3)
C39 N10 C45 C40 1.1(14)
Re4 N10 C45 C40 -180.0(12)
C41 C40 C45 C44 1(2)
N9 C40 C45 C44 176.6(12)
C41 C40 C45 N10 -177.5(14)
N9 C40 C45 N10 -2.0(15)
C47 N8 C46 N11 -2.7(16)
Re3 N8 C46 N11 -178.1(9)
C47 N8 C46 C39 179.9(12)
Re3 N8 C46 C39 4.4(16)
C52 N11 C46 N8 3.7(16)
Re4 N11 C46 N8 -177.2(10)
C52 N11 C46 C39 -178.9(13)
Re4 N11 C46 C39 0.2(16)
N9 C39 C46 N8 -5(2)
N10 C39 C46 N8 -179.3(12)
N9 C39 C46 N11 177.4(12)
N10 C39 C46 N11 3(2)
C46 N8 C47 C52 0.4(15)
Re3 N8 C47 C52 172.9(12)
C46 N8 C47 C48 178.7(15)
Re3 N8 C47 C48 -9(3)
N8 C47 C48 C49 -179.5(15)
C52 C47 C48 C49 -1(2)
C47 C48 C49 C50 4(3)
C48 C49 C50 C51 -5(3)
C49 C50 C51 C52 3(3)
C50 C51 C52 N11 175.2(17)
C50 C51 C52 C47 1(3)
C46 N11 C52 C51 -178.2(17)
Re4 N11 C52 C51 4(3)
C46 N11 C52 C47 -3.0(15)
Re4 N11 C52 C47 178.8(14)
N8 C47 C52 C51 177.4(14)
C48 C47 C52 C51 -1(2)
N8 C47 C52 N11 1.8(17)
C48 C47 C52 N11 -176.7(13)
C55 Re4 C53 O10 -124(21)
C54 Re4 C53 O10 -33(21)
N10 Re4 C53 O10 61(21)
N12 Re4 C53 O10 152(17)
N11 Re4 C53 O10 141(21)
C55 Re4 C54 O11 126(29)
C53 Re4 C54 O11 37(29)
N10 Re4 C54 O11 -58(29)
N12 Re4 C54 O11 -143(29)
N11 Re4 C54 O11 -82(30)
C53 Re4 C55 O12 -179(100)
C54 Re4 C55 O12 95(15)
N10 Re4 C55 O12 -46(17)
N12 Re4 C55 O12 -1(15)
N11 Re4 C55 O12 -81(15)
C57 N12 C56 C58 1(2)
Re4 N12 C56 C58 -172.3(10)
C56 N12 C57 C59 1(2)
Re4 N12 C57 C59 174.1(12)
N12 C56 C58 C60 0(2)
N12 C57 C59 C60 -3(2)
C57 C59 C60 C58 3(2)
C57 C59 C60 C8 -172.7(13)
C56 C58 C60 C59 -2(2)
C56 C58 C60 C8 174.3(12)
C7 C8 C60 C59 150.4(15)
C6 C8 C60 C59 -28(2)
C7 C8 C60 C58 -26(2)
C6 C8 C60 C58 155.8(14)
C63 Re5 C61 O13 -58(21)
C62 Re5 C61 O13 -146(21)
N15 Re5 C61 O13 71(23)
N14 Re5 C61 O13 36(21)
N13 Re5 C61 O13 120(21)
C63 Re5 C62 O14 68(15)
C61 Re5 C62 O14 155(15)
N15 Re5 C62 O14 -28(15)
N14 Re5 C62 O14 -39(18)
N13 Re5 C62 O14 -112(15)
C62 Re5 C63 O15 81(59)
C61 Re5 C63 O15 -8(59)
N15 Re5 C63 O15 176(100)
N14 Re5 C63 O15 -105(59)
N13 Re5 C63 O15 -100(59)
C65 N13 C64 C66 -1(2)
Re5 N13 C64 C66 -178.3(12)
C64 N13 C65 C67 0(2)
Re5 N13 C65 C67 177.2(11)
N13 C64 C66 C68 0(2)
N13 C65 C67 C68 2(2)
C64 C66 C68 C67 1(2)
C64 C66 C68 C120 176.6(14)
C65 C67 C68 C66 -2(2)
C65 C67 C68 C120 -177.6(14)
C70 N14 C69 N17 2.1(15)
Re5 N14 C69 N17 177.8(10)
C70 N14 C69 C76 179.9(11)
Re5 N14 C69 C76 -4.3(15)
C75 N17 C69 N14 -3.5(16)
Re6 N17 C69 N14 -175.4(9)
C75 N17 C69 C76 178.7(12)
Re6 N17 C69 C76 6.9(15)
C69 N14 C70 C71 178.1(14)
Re5 N14 C70 C71 5(2)
C69 N14 C70 C75 0.4(13)
Re5 N14 C70 C75 -172.3(11)
C75 C70 C71 C72 -3(2)
N14 C70 C71 C72 179.1(12)
C70 C71 C72 C73 4(2)
C71 C72 C73 C74 -3(2)
C72 C73 C74 C75 1(2)
C73 C74 C75 C70 0(2)
C73 C74 C75 N17 -177.8(13)
C71 C70 C75 C74 2(2)
N14 C70 C75 C74 179.6(11)
C71 C70 C75 N17 179.7(12)
N14 C70 C75 N17 -2.4(14)
C69 N17 C75 C74 -179.0(14)
Re6 N17 C75 C74 -12(3)
C69 N17 C75 C70 3.3(14)
Re6 N17 C75 C70 169.7(11)
C82 N16 C76 N15 -0.9(15)
Re6 N16 C76 N15 171.8(9)
C82 N16 C76 C69 -176.3(12)
Re6 N16 C76 C69 -3.5(15)
C77 N15 C76 N16 0.5(15)
Re5 N15 C76 N16 -177.3(9)
C77 N15 C76 C69 175.9(12)
Re5 N15 C76 C69 -2.0(15)
N14 C69 C76 N16 179.9(11)
N17 C69 C76 N16 -2.3(19)
N14 C69 C76 N15 4.5(19)
N17 C69 C76 N15 -177.7(12)
C76 N15 C77 C78 179.1(15)
Re5 N15 C77 C78 -5(3)
C76 N15 C77 C82 0.1(14)
Re5 N15 C77 C82 175.9(13)
N15 C77 C78 C79 -177.7(14)
C82 C77 C78 C79 1(2)
C77 C78 C79 C80 -2(2)
C78 C79 C80 C81 3(2)
C79 C80 C81 C82 -4(2)
C80 C81 C82 N16 -179.3(14)
C80 C81 C82 C77 4(2)
C76 N16 C82 C81 -176.0(14)
Re6 N16 C82 C81 16(3)
C76 N16 C82 C77 0.9(14)
Re6 N16 C82 C77 -166.9(12)
C78 C77 C82 C81 -3(2)
N15 C77 C82 C81 176.4(12)
C78 C77 C82 N16 -179.8(12)
N15 C77 C82 N16 -0.7(16)
C84 Re6 C83 O16 -56(22)
C85 Re6 C83 O16 37(22)
N17 Re6 C83 O16 134(22)
N16 Re6 C83 O16 -149(22)
N18 Re6 C83 O16 -163(15)
C85 Re6 C84 O17 -14(8)
C83 Re6 C84 O17 75(8)
N17 Re6 C84 O17 167(7)
N16 Re6 C84 O17 169(8)
N18 Re6 C84 O17 -106(8)
C84 Re6 C85 O18 148(38)
C83 Re6 C85 O18 59(38)
N17 Re6 C85 O18 -32(38)
N16 Re6 C85 O18 -51(40)
N18 Re6 C85 O18 -120(38)
C87 N18 C86 C88 -4(2)
Re6 N18 C86 C88 172.4(11)
C86 N18 C87 C89 3(2)
Re6 N18 C87 C89 -173.7(12)
N18 C86 C88 C90 2(2)
N18 C87 C89 C90 0(2)
C87 C89 C90 C88 -2(2)
C87 C89 C90 C91 177.6(13)
C86 C88 C90 C89 1(2)
C86 C88 C90 C91 -178.6(12)
C89 C90 C91 C93 -160.2(14)
C88 C90 C91 C93 20(2)
C89 C90 C91 C92 18(2)
C88 C90 C91 C92 -161.7(14)
C93 C91 C92 C94 -4(2)
C90 C91 C92 C94 177.8(13)
C92 C91 C93 C95 4(2)
C90 C91 C93 C95 -177.1(13)
C95 N19 C94 C92 5(2)
Re7 N19 C94 C92 -171.6(12)
C91 C92 C94 N19 -1(2)
C94 N19 C95 C93 -4(2)
Re7 N19 C95 C93 172.2(11)
C91 C93 C95 N19 -1(2)
C97 Re7 C96 O19 140(31)
C98 Re7 C96 O19 50(31)
N21 Re7 C96 O19 -40(31)
N20 Re7 C96 O19 -63(32)
N19 Re7 C96 O19 -129(31)
C96 Re7 C97 O20 -149(100)
C98 Re7 C97 O20 -60(100)
N21 Re7 C97 O20 26(100)
N20 Re7 C97 O20 34(100)
N19 Re7 C97 O20 117(100)
C96 Re7 C98 O21 -30(100)
C97 Re7 C98 O21 -120(100)
N21 Re7 C98 O21 66(100)
N20 Re7 C98 O21 143(100)
N19 Re7 C98 O21 130(100)
C100 N20 C99 N22 -2.6(16)
Re7 N20 C99 N22 171.8(9)
C100 N20 C99 C106 -174.0(12)
Re7 N20 C99 C106 0.4(16)
C105 N22 C99 N20 1.1(16)
Re8 N22 C99 N20 -172.3(10)
C105 N22 C99 C106 172.4(12)
Re8 N22 C99 C106 -0.9(15)
C99 N20 C100 C101 175.9(15)
Re7 N20 C100 C101 5(3)
C99 N20 C100 C105 2.9(14)
Re7 N20 C100 C105 -168.3(11)
N20 C100 C101 C102 -176.9(14)
C105 C100 C101 C102 -4(2)
C100 C101 C102 C103 0(2)
C101 C102 C103 C104 1(2)
C102 C103 C104 C105 1(2)
C99 N22 C105 C104 176.4(15)
Re8 N22 C105 C104 -15(3)
C99 N22 C105 C100 1.0(14)
Re8 N22 C105 C100 169.6(12)
C103 C104 C105 N22 179.3(15)
C103 C104 C105 C100 -6(2)
N20 C100 C105 N22 -2.5(15)
C101 C100 C105 N22 -176.6(12)
N20 C100 C105 C104 -178.6(11)
C101 C100 C105 C104 7(2)
C107 N21 C106 N23 -4.6(15)
Re7 N21 C106 N23 -173.2(9)
C107 N21 C106 C99 168.5(12)
Re7 N21 C106 C99 -0.1(15)
C112 N23 C106 N21 4.7(16)
Re8 N23 C106 N21 172.4(9)
C112 N23 C106 C99 -168.3(12)
Re8 N23 C106 C99 -0.5(15)
N20 C99 C106 N21 0(2)
N22 C99 C106 N21 -171.6(12)
N20 C99 C106 N23 172.5(12)
N22 C99 C106 N23 1(2)
C106 N21 C107 C108 -180(100)
Re7 N21 C107 C108 -17(3)
C106 N21 C107 C112 2.5(13)
Re7 N21 C107 C112 164.7(11)
N21 C107 C108 C109 -177.3(14)
C112 C107 C108 C109 0(2)
C107 C108 C109 C110 1(2)
C108 C109 C110 C111 0(2)
C109 C110 C111 C112 -2(2)
C106 N23 C112 C111 -178.1(14)
Re8 N23 C112 C111 21(2)
C106 N23 C112 C107 -2.6(13)
Re8 N23 C112 C107 -163.5(10)
C110 C111 C112 N23 177.5(14)
C110 C111 C112 C107 2.3(19)
C108 C107 C112 N23 -178.2(11)
N21 C107 C112 N23 0.0(13)
C108 C107 C112 C111 -1.8(18)
N21 C107 C112 C111 176.4(11)
C115 Re8 C113 O22 3(20)
C114 Re8 C113 O22 94(20)
N24 Re8 C113 O22 128(18)
N22 Re8 C113 O22 -170(20)
N23 Re8 C113 O22 -93(20)
C115 Re8 C114 O23 100(30)
C113 Re8 C114 O23 10(30)
N24 Re8 C114 O23 -168(30)
N22 Re8 C114 O23 -84(30)
N23 Re8 C114 O23 -89(31)
C113 Re8 C115 O24 -145(16)
C114 Re8 C115 O24 130(16)
N24 Re8 C115 O24 37(16)
N22 Re8 C115 O24 -20(18)
N23 Re8 C115 O24 -49(16)
C117 N24 C116 C118 2(2)
Re8 N24 C116 C118 -176.1(13)
C116 N24 C117 C119 0(2)
Re8 N24 C117 C119 178.0(11)
N24 C116 C118 C120 -2(3)
N24 C117 C119 C120 -2(2)
C116 C118 C120 C119 0(2)
C116 C118 C120 C68 -178.7(15)
C117 C119 C120 C118 2(2)
C117 C119 C120 C68 -179.5(14)
C66 C68 C120 C118 -150.3(16)
C67 C68 C120 C118 25(2)
C66 C68 C120 C119 32(2)
C67 C68 C120 C119 -153.1(15)
C124 O25 C121 C122 45.3(14)
O25 C121 C122 C123 -31.9(15)
C121 C122 C123 C124 7.3(16)
C121 O25 C124 C123 -40.7(15)
C122 C123 C124 O25 19.9(16)
C128 O26 C125 C126 41(2)
O26 C125 C126 C127 -22(2)
C125 C126 C127 C128 -2(2)
C125 O26 C128 C127 -42(2)
C126 C127 C128 O26 26(2)
C132 C129 C130 C131 -14.9(19)
C132 O28 C131 C130 30.8(19)
C129 C130 C131 O28 -8.4(19)
C131 O28 C132 C129 -42.1(19)
C130 C129 C132 O28 35.4(19)
C135 C133 C134 C136 -27(4)
C136 O27 C135 C133 -28(2)
C134 C133 C135 O27 33(3)
C133 C134 C136 O27 10(5)
C135 O27 C136 C134 13(4)
C144 O30 C141 C142 12(3)
O30 C141 C142 C143 -4(5)
C141 C142 C143 C144 -5(7)
C142 C143 C144 O30 15(6)
C141 O30 C144 C143 -17(4)
C148 O31 C145 C146 37(5)
C148 O31 C145 C147 11(3)
O31 C145 C146 C147 -42(6)
C145 C146 C147 C148 21(4)
O31 C145 C147 C146 143(5)
O31 C145 C147 C148 -12(4)
C146 C145 C147 C148 -156(5)
C145 O31 C148 C147 -21(6)
C146 C147 C148 O31 -4(7)
C145 C147 C148 O31 15(4)
C152 O32 C149 C150 -20(2)
O32 C149 C150 C151 19(3)
C149 C150 C151 C152 -9(3)
C150 C151 C152 O32 -3(4)
C149 O32 C152 C151 14(3)
C156 O33 C153 C154 15(4)
O33 C153 C154 C155 8(3)
C153 C154 C155 C156 -25(4)
C153 O33 C156 C155 -31(5)
C154 C155 C156 O33 33(4)
